data_7049789
loop_
_publ_author_name
'Johnson, Alice'
'Mart\'inez-Mart\'inez, Antonio J'
'Macgregor, Stuart A.'
'Weller, Andrew S.'

_publ_section_title
;
 A d<sup>10</sup> Ag(i) amine-borane \s-complex and comparison with a
 d<sup>8</sup> Rh(i) analogue: structures on the \h<sup>1</sup> to
 \h<sup>2</sup>:\h<sup>2</sup> continuum.
;
_journal_issue 26
_journal_name_full 'Dalton transactions (Cambridge, England : 2003)'
_journal_page_first 9776
_journal_page_last 9781
_journal_paper_doi 10.1039/c9dt00971j
_journal_volume 48
_journal_year 2019
_chemical_formula_moiety 'C36 H55 B N4 Rh, C32 H12 B F24, 0.25(C H2 Cl2), 0.5(C3 H7)'
_chemical_formula_sum 'C69.75 H71 B2 Cl0.5 F24 N4 Rh'
_chemical_formula_weight 1563.56
_space_group_crystal_system triclinic
_space_group_IT_number 2
_space_group_name_Hall '-P 1'
_space_group_name_H-M_alt 'P -1'
_symmetry_space_group_name_Hall '-P 1'
_symmetry_space_group_name_H-M 'P -1'
_atom_sites_solution_hydrogens mixed
_atom_sites_solution_primary dual
_audit_creation_date 2019-02-04
_audit_creation_method
;
Olex2 1.2
(compiled 2018.05.29 svn.r3508 for OlexSys, GUI svn.r5506)
;
_audit_update_record
;
2019-02-04 deposited with the CCDC.    2019-04-02 downloaded from the CCDC.
;
_cell_angle_alpha 85.814(2)
_cell_angle_beta 81.7216(18)
_cell_angle_gamma 81.2409(16)
_cell_formula_units_Z 2
_cell_length_a 12.9702(2)
_cell_length_b 16.6310(4)
_cell_length_c 17.7573(5)
_cell_measurement_reflns_used 19720
_cell_measurement_temperature 150.01(11)
_cell_measurement_theta_max 76.0380
_cell_measurement_theta_min 3.5540
_cell_volume 3741.15(15)
_computing_cell_refinement 'CrysAlisPro 1.171.39.34b (Rigaku OD, 2017)'
_computing_data_collection 'CrysAlisPro 1.171.39.34b (Rigaku OD, 2017)'
_computing_data_reduction 'CrysAlisPro 1.171.39.34b (Rigaku OD, 2017)'
_computing_molecular_graphics 'Olex2 (Dolomanov et al., 2009)'
_computing_publication_material 'Olex2 (Dolomanov et al., 2009)'
_computing_structure_refinement 'ShelXL (Sheldrick, 2015)'
_computing_structure_solution 'ShelXT (Sheldrick, 2015)'
_diffrn_ambient_environment N~2~
_diffrn_ambient_temperature 150.01(11)
_diffrn_detector 'CCD plate'
_diffrn_detector_area_resol_mean 10.4102
_diffrn_detector_type Atlas
_diffrn_measured_fraction_theta_full 0.999
_diffrn_measured_fraction_theta_max 0.986
_diffrn_measurement_details
;
List of Runs (angles in degrees, time in seconds):

  # Type    Start    End  Width  t~exp~   \w     \q     \k     \f   Frames
#--------------------------------------------------------------------------
  1  \w    -49.00  25.00   1.00    1.00    --  -42.53  38.00 -30.00   74
  2  \w    -39.00  26.00   1.00    1.00    --  -42.53  38.00-120.00   65
  3  \w    -28.00  28.00   1.00    1.00    --  -42.53  38.00-180.00   56
  4  \w     54.00  89.00   1.00    1.00    --   42.53-118.00 -46.00   35
  5  \w    -61.00 -25.00   1.00    1.00    --  -42.53  57.00  60.00   36
  6  \w   -113.00 -16.00   1.00    1.00    --  -42.53 -57.00  60.00   97
  7  \w   -119.00 -90.00   1.00    1.00    --  -42.53-178.00  90.00   29
  8  \w     39.00  66.00   1.00    4.00    --  111.00 -30.00  90.00   27
  9  \w     70.00  96.00   1.00    4.00    --  111.00 -45.00 120.00   26
 10  \w     85.00 154.00   1.00    4.00    --  111.00 -15.00 120.00   69
 11  \w    108.00 167.00   1.00    4.00    --  111.00  15.00  30.00   59
 12  \w    106.00 136.00   1.00    4.00    --  111.00 125.00  60.00   30
 13  \w    138.00 164.00   1.00    4.00    --  111.00 125.00  60.00   26
 14  \w     66.00 102.00   1.00    4.00    --  111.00  15.00  30.00   36
 15  \w     70.00 155.00   1.00    4.00    --  111.00 -15.00   0.00   85
 16  \w    116.00 141.00   1.00    4.00    --  111.00 -77.00-120.00   25
 17  \w     86.00 118.00   1.00    4.00    --  111.00-125.00 -60.00   32
 18  \w     78.00 121.00   1.00    4.00    --  111.00-125.00   0.00   43
 19  \w     86.00 138.00   1.00    4.00    --  111.00 -61.00  30.00   52
 20  \w     74.00 107.00   1.00    4.00    --  111.00-125.00 -90.00   33
 21  \w     85.00 119.00   1.00    4.00    --  111.00-125.00-180.00   34
 22  \w     53.00  79.00   1.00    4.00    --  111.00-125.00 -60.00   26
 23  \w     53.00  97.00   1.00    4.00    --  111.00-125.00 -30.00   44
 24  \w     60.00  94.00   1.00    4.00    --  111.00 -77.00  30.00   34
 25  \w     63.00 110.00   1.00    4.00    --  111.00-125.00  60.00   47
 26  \w     41.00 121.00   1.00    4.00    --  111.00-125.00  90.00   80
 27  \w     42.00  69.00   1.00    4.00    --  111.00 -30.00 -30.00   27
 28  \w     42.00  79.00   1.00    4.00    --  111.00 -30.00 -60.00   37
 29  \w     42.00  98.00   1.00    4.00    --  111.00 -45.00 -90.00   56
 30  \w     40.00  68.00   1.00    4.00    --  111.00 -45.00-180.00   28
 31  \w     38.00  81.00   1.00    4.00    --  111.00 -77.00-120.00   43
 32  \w     48.00  97.00   1.00    4.00    --  111.00-125.00-150.00   49
 33  \w     41.00 116.00   1.00    4.00    --  111.00-125.00-120.00   75
 34  \w     31.00  66.00   1.00    4.00    --  111.00 -15.00   0.00   35
 35  \w     42.00  79.00   1.00    4.00    --  111.00 -45.00  60.00   37
 36  \w     39.00 102.00   1.00    4.00    --  111.00 -95.00  90.00   63
 37  \w     31.00  80.00   1.00    4.00    --  111.00 -15.00 120.00   49
;
_diffrn_measurement_device 'four-circle diffractometer'
_diffrn_measurement_device_type 'SuperNova, Dual, Cu at home/near, Atlas'
_diffrn_measurement_method '\w scans'
_diffrn_orient_matrix_type 'CrysAlisPro convention (1999,Acta A55,543-557)'
_diffrn_orient_matrix_UB_11 0.0344589000
_diffrn_orient_matrix_UB_12 0.0032726000
_diffrn_orient_matrix_UB_13 -0.0867639000
_diffrn_orient_matrix_UB_21 0.0471935000
_diffrn_orient_matrix_UB_22 0.0785166000
_diffrn_orient_matrix_UB_23 0.0059651000
_diffrn_orient_matrix_UB_31 0.1062805000
_diffrn_orient_matrix_UB_32 -0.0513112000
_diffrn_orient_matrix_UB_33 0.0119779000
_diffrn_radiation_monochromator mirror
_diffrn_radiation_probe x-ray
_diffrn_radiation_type CuK\a
_diffrn_radiation_wavelength 1.54184
_diffrn_reflns_av_R_equivalents 0.0383
_diffrn_reflns_av_unetI/netI 0.0432
_diffrn_reflns_Laue_measured_fraction_full 0.999
_diffrn_reflns_Laue_measured_fraction_max 0.986
_diffrn_reflns_limit_h_max 16
_diffrn_reflns_limit_h_min -11
_diffrn_reflns_limit_k_max 19
_diffrn_reflns_limit_k_min -20
_diffrn_reflns_limit_l_max 22
_diffrn_reflns_limit_l_min -20
_diffrn_reflns_number 40732
_diffrn_reflns_point_group_measured_fraction_full 0.999
_diffrn_reflns_point_group_measured_fraction_max 0.986
_diffrn_reflns_theta_full 67.684
_diffrn_reflns_theta_max 76.343
_diffrn_reflns_theta_min 3.480
_diffrn_source 'micro-focus sealed X-ray tube'
_diffrn_source_type 'SuperNova (Cu) X-ray Source'
_exptl_absorpt_coefficient_mu 2.912
_exptl_absorpt_correction_T_max 1.00000
_exptl_absorpt_correction_T_min 0.75999
_exptl_absorpt_correction_type multi-scan
_exptl_absorpt_process_details
;
CrysAlisPro 1.171.39.34b (Rigaku Oxford Diffraction, 2017)
Empirical absorption correction using spherical harmonics,
 implemented in SCALE3 ABSPACK scaling algorithm.
;
_exptl_crystal_colour plum
_exptl_crystal_density_diffrn 1.388
_exptl_crystal_description plate
_exptl_crystal_F_000 1594
_exptl_crystal_size_max 0.22
_exptl_crystal_size_mid 0.18
_exptl_crystal_size_min 0.1
_refine_diff_density_max 1.142
_refine_diff_density_min -0.862
_refine_diff_density_rms 0.076
_refine_ls_extinction_method none
_refine_ls_goodness_of_fit_ref 1.042
_refine_ls_hydrogen_treatment mixed
_refine_ls_matrix_type full
_refine_ls_number_parameters 1278
_refine_ls_number_reflns 15487
_refine_ls_number_restraints 1556
_refine_ls_restrained_S_all 1.157
_refine_ls_R_factor_all 0.0524
_refine_ls_R_factor_gt 0.0465
_refine_ls_shift/su_max 0.004
_refine_ls_shift/su_mean 0.000
_refine_ls_structure_factor_coef Fsqd
_refine_ls_weighting_details 'w=1/[\s^2^(Fo^2^)+(0.0786P)^2^+1.7682P] where P=(Fo^2^+2Fc^2^)/3'
_refine_ls_weighting_scheme calc
_refine_ls_wR_factor_gt 0.1218
_refine_ls_wR_factor_ref 0.1278
_reflns_Friedel_coverage 0.000
_reflns_number_gt 13951
_reflns_number_total 15487
_reflns_threshold_expression 'I > 2\s(I)'
_cod_data_source_file c9dt00971j2.cif
_cod_data_source_block 154amm18
_cod_depositor_comments 'Adding full bibliography for 7049789--7049794.cif.'
_cod_original_cell_volume 3741.16(14)
_cod_original_formula_sum 'C69.75 H71 B2 Cl0.50 F24 N4 Rh'
_cod_database_code 7049789
_shelx_shelxl_version_number 2018/1
_chemical_oxdiff_formula 'C54 H66 B2 Rh1 F24 N3'
_shelx_space_group_comment
;
The symmetry employed for this shelxl refinement is uniquely defined
by the following loop, which should always be used as a source of
symmetry information in preference to the above space-group names.
They are only intended as comments.
;
_shelx_estimated_absorpt_t_max 0.759
_shelx_estimated_absorpt_t_min 0.567
_reflns_odcompleteness_completeness 99.79
_reflns_odcompleteness_iscentric 1
_reflns_odcompleteness_theta 74.33
_olex2_refinement_description
;
1. Fixed Uiso
 At 1.2 times of:
  All C(H) groups, All C(H,H) groups
 At 1.5 times of:
  All B(H) groups, All B(H,H,H) groups, All C(H,H,H) groups
2. Restrained distances
 F14-F15 \\sim F14-F13 \\sim F15-F13 \\sim F13A-F14A \\sim F13A-F15A \\sim
F14A-F15A
 with sigma of 0.04
 C59-F14 \\sim C59-F15 \\sim C59-F13 \\sim C59-F13A \\sim C59-F14A \\sim
C59-F15A
 with sigma of 0.02
 F21-F20 \\sim F21-F19 \\sim F20-F19 \\sim F19A-F21A \\sim F19A-F20A \\sim
F21A-F20A
 with sigma of 0.04
 C67-F21 \\sim C67-F20 \\sim C67-F19 \\sim C67-F19A \\sim C67-F21A \\sim
C67-F20A
 with sigma of 0.02
 F24-F23 \\sim F24-F22 \\sim F23-F22 \\sim F22A-F23A \\sim F22A-F24A \\sim
F23A-F24A
 with sigma of 0.04
 F9-F7 \\sim F9-F8 \\sim F7-F8 \\sim F7A-F9A \\sim F7A-F8A \\sim F9A-F8A \\sim
F7B-F9B \\sim F7B-F8B \\sim F9B-
 F8B
 with sigma of 0.04
 C51-F9 \\sim C51-F7 \\sim C51-F8 \\sim C51-F7A \\sim C51-F9A \\sim C51-F8A
\\sim C51-F7B \\sim C51-F9B ~
 C51-F8B
 with sigma of 0.02
 F17-F18 \\sim F17-F16 \\sim F18-F16 \\sim F16A-F17A \\sim F16A-F18A \\sim
F17A-F18A
 with sigma of 0.04
 C60-F17 \\sim C60-F18 \\sim C60-F16 \\sim C60-F16A \\sim C60-F17A \\sim
C60-F18A
 with sigma of 0.02
 F12-F11 \\sim F12-F10 \\sim F11-F10 \\sim F10A-F11A \\sim F10A-F12A \\sim
F11A-F12A
 with sigma of 0.04
 C52-F12 \\sim C52-F11 \\sim C52-F10 \\sim C52-F10A \\sim C52-F11A \\sim
C52-F12A
 with sigma of 0.02
 F2-F3 \\sim F2-F1 \\sim F3-F1 \\sim F1A-F3A \\sim F1A-F2A \\sim F3A-F2A \\sim
F1B-F3B \\sim F1B-F2B \\sim F3B-
 F2B
 with sigma of 0.04
 C43-F2 \\sim C43-F3 \\sim C43-F1 \\sim C43-F1A \\sim C43-F3A \\sim C43-F2A
\\sim C43-F1B \\sim C43-F3B ~
 C43-F2B
 with sigma of 0.02
 C68-F24 \\sim C68-F23 \\sim C68-F22 \\sim C68A-F22A \\sim C68A-F23A \\sim
C68A-F24A
 with sigma of 0.02
 C68-C65 \\sim C68A-C65
 with sigma of 0.02
 Cl2-C72 \\sim Cl1-C72
 with sigma of 0.02
 C70-C69 \\sim C71-C70
 with sigma of 0.02
 H1B-H1C \\sim H1B-H1CA \\sim H1A-H1C \\sim H1A-H1CA \\sim H1A-H1B
 with sigma of 0.02
 B1A-H1CA \\sim B1-H1C
 with sigma of 0.02
3. Uiso/Uaniso restraints and constraints
C59 \\sim F13 \\sim F14 \\sim F15 \\sim F13A \\sim F14A \\sim F15A: within 2A
with sigma of 0.01 and sigma for terminal atoms of 0.01
C67 \\sim F19 \\sim F20 \\sim F21 \\sim F19A \\sim F20A \\sim F21A: within 2A
with sigma of 0.01 and sigma for terminal atoms of 0.01
C51 \\sim F7 \\sim F8 \\sim F9 \\sim F7A \\sim F8A \\sim F9A \\sim F7B \\sim
F8B \\sim F9B: within 2A with sigma of 0.01 and sigma for terminal atoms of 0.01
C60 \\sim F16 \\sim F17 \\sim F18 \\sim F16A \\sim F17A \\sim F18A: within 2A
with sigma of 0.01 and sigma for terminal atoms of 0.01
C52 \\sim F10 \\sim F11 \\sim F12 \\sim F10A \\sim F11A \\sim F12A: within 2A
with sigma of 0.01 and sigma for terminal atoms of 0.01
C43 \\sim F1 \\sim F2 \\sim F3 \\sim F1A \\sim F2A \\sim F3A \\sim F1B \\sim
F2B \\sim F3B: within 2A with sigma of 0.01 and sigma for terminal atoms of 0.01
F22A \\sim F23A \\sim F24A \\sim C68A \\sim F22 \\sim F23 \\sim F24 \\sim C68:
within 2A with sigma of 0.01 and sigma for terminal atoms of 0.01
C69 \\sim C70 \\sim C71: within 2A with sigma of 0.01 and sigma for terminal
atoms of 0.01
Cl1 \\sim Cl2 \\sim C72: within 2A with sigma of 0.01 and sigma for terminal
atoms of 0.01
N4 \\sim C34 \\sim C35 \\sim B1 \\sim N4A \\sim C34A \\sim C36A \\sim B1A:
within 2A with sigma of 0.01 and sigma for terminal atoms of 0.01
Uanis(C68A) \\sim Ueq, Uanis(C68) \\sim Ueq: with sigma of 0.01 and sigma for
terminal atoms of 0.02
Uanis(C69) \\sim Ueq, Uanis(C70) \\sim Ueq, Uanis(C71) \\sim Ueq: with sigma of
0.01 and sigma for terminal atoms of 0.02
Uanis(Cl2) \\sim Ueq, Uanis(C72) \\sim Ueq, Uanis(Cl1) \\sim Ueq: with sigma of
0.01 and sigma for terminal atoms of 0.02
Uanis(C69) = Uanis(C70)
4. Rigid body (RIGU) restrains
 C67, F19, F20, F21, F19A, F20A, F21A
 with sigma for 1-2 distances of 0.004 and sigma for 1-3 distances of 0.004
 C51, F7, F8, F9, F7A, F8A, F9A, F7B, F8B, F9B
 with sigma for 1-2 distances of 0.004 and sigma for 1-3 distances of 0.004
 C60, F16, F17, F18, F16A, F17A, F18A
 with sigma for 1-2 distances of 0.004 and sigma for 1-3 distances of 0.004
 C52, F10, F11, F12, F10A, F11A, F12A
 with sigma for 1-2 distances of 0.004 and sigma for 1-3 distances of 0.004
 C43, F1, F2, F3, F1A, F2A, F3A, F1B, F2B, F3B
 with sigma for 1-2 distances of 0.004 and sigma for 1-3 distances of 0.004
 F22A, F23A, F24A, C68A, F22, F23, F24, C68
 with sigma for 1-2 distances of 0.004 and sigma for 1-3 distances of 0.004
 C69, C70, C71
 with sigma for 1-2 distances of 0.004 and sigma for 1-3 distances of 0.004
 Cl1, Cl2, C72
 with sigma for 1-2 distances of 0.004 and sigma for 1-3 distances of 0.004
 N4, C34, C35, C36, B1, N4A, C34A, C35A, C36A, B1A
 with sigma for 1-2 distances of 0.004 and sigma for 1-3 distances of 0.004
5. Others
 1*[Sof(F1)+Sof(F2)+Sof(F3)]+1*[Sof(F1A)+Sof(F2A)+Sof(F3A)]+1*[Sof(F1B)+
 Sof(F2B)+Sof(F3B)]=1 with esd of 0.0001
 1*[Sof(F7)+Sof(F8)+Sof(F9)]+1*[Sof(F7A)+Sof(F8A)+Sof(F9A)]+1*[Sof(F7B)+
 Sof(F8B)+Sof(F9B)]=1 with esd of 0.0001
 Sof(F19A)=Sof(F20A)=Sof(F21A)=1-FVAR(1)
 Sof(F19)=Sof(F20)=Sof(F21)=FVAR(1)
 Sof(N4A)=Sof(C34A)=Sof(H34D)=Sof(H34E)=Sof(H34F)=Sof(C35A)=Sof(H35D)=
 Sof(H35E)=Sof(H35F)=Sof(C36A)=Sof(H36D)=Sof(H36E)=Sof(H36F)=Sof(B1A)=1-FVAR(2)
 Sof(N4)=Sof(C34)=Sof(H34A)=Sof(H34B)=Sof(H34C)=Sof(C35)=Sof(H35A)=Sof(H35B)=
 Sof(H35C)=Sof(C36)=Sof(H36A)=Sof(H36B)=Sof(H36C)=Sof(B1)=FVAR(2)
 Sof(F13A)=Sof(F14A)=Sof(F15A)=1-FVAR(3)
 Sof(F13)=Sof(F14)=Sof(F15)=FVAR(3)
 Sof(F22)=Sof(F23)=Sof(F24)=Sof(C68)=1-FVAR(4)
 Sof(F22A)=Sof(F23A)=Sof(F24A)=Sof(C68A)=FVAR(4)
 Sof(F7)=Sof(F8)=Sof(F9)=FVAR(5)
 Sof(F7A)=Sof(F8A)=Sof(F9A)=FVAR(6)
 Sof(F7B)=Sof(F8B)=Sof(F9B)=FVAR(7)
 Sof(F1)=Sof(F2)=Sof(F3)=FVAR(8)
 Sof(F1A)=Sof(F2A)=Sof(F3A)=FVAR(9)
 Sof(F1B)=Sof(F2B)=Sof(F3B)=FVAR(10)
 Sof(F16A)=Sof(F17A)=Sof(F18A)=1-FVAR(11)
 Sof(F16)=Sof(F17)=Sof(F18)=FVAR(11)
 Sof(F10A)=Sof(F11A)=Sof(F12A)=1-FVAR(12)
 Sof(F10)=Sof(F11)=Sof(F12)=FVAR(12)
 Fixed Sof: H1C(0.5) H1CA(0.5) Cl1(0.25) Cl2(0.25) C72(0.25) H72A(0.25)
 H72B(0.25) C69(0.5) H69A(0.5) H69B(0.5) H69C(0.5) C70(0.5) H70A(0.5) H70B(0.5)
 C71(0.5) H71A(0.5) H71B(0.5)
6.a Ternary CH refined with riding coordinates:
 C16(H16), C19(H19), C28(H28), C31(H31)
6.b Secondary CH2 refined with riding coordinates:
 C72(H72A,H72B), C70(H70A,H70B), C71(H71A,H71B)
6.c Aromatic/amide H refined with riding coordinates:
 C2(H2), C3(H3), C4(H4), C12(H12), C13(H13), C14(H14), C24(H24), C25(H25),
 C26(H26), C38(H38), C40(H40), C42(H42), C46(H46), C48(H48), C50(H50), C54(H54),
  C56(H56), C58(H58), C62(H62), C64(H64), C66(H66)
6.d Idealised Me refined as rotating group:
 C7(H7A,H7B,H7C), C9(H9A,H9B,H9C), C17(H17A,H17B,H17C), C18(H18A,H18B,H18C),
 C20(H20A,H20B,H20C), C21(H21A,H21B,H21C), C29(H29A,H29B,H29C), C30(H30A,H30B,
 H30C), C32(H32A,H32B,H32C), C33(H33A,H33B,H33C), C34(H34A,H34B,H34C), C35(H35A,
 H35B,H35C), C36(H36A,H36B,H36C), C34A(H34D,H34E,H34F), C35A(H35D,H35E,H35F),
 C36A(H36D,H36E,H36F), C69(H69A,H69B,H69C)
;
_olex2_submission_special_instructions 'No special instructions were received'
_oxdiff_exptl_absorpt_empirical_details
;
Empirical correction (ABSPACK) includes:
- Absorption correction using spherical harmonics
- Frame scaling
;
_oxdiff_exptl_absorpt_empirical_full_max 1.397
_oxdiff_exptl_absorpt_empirical_full_min 0.590

loop_
_space_group_symop_operation_xyz
'x, y, z'
'-x, -y, -z'

loop_
_atom_site_label
_atom_site_type_symbol
_atom_site_fract_x
_atom_site_fract_y
_atom_site_fract_z
_atom_site_U_iso_or_equiv
_atom_site_adp_type
_atom_site_occupancy
_atom_site_site_symmetry_order
_atom_site_calc_flag
_atom_site_refinement_flags_posn
_atom_site_refinement_flags_adp
_atom_site_refinement_flags_occupancy
_atom_site_disorder_assembly
_atom_site_disorder_group
Rh1 Rh 0.65858(2) 0.28400(2) 0.58316(2) 0.02480(7) Uani 1 1 d . . . . .
N1 N 0.69212(15) 0.27888(12) 0.47517(12) 0.0267(4) Uani 1 1 d . . . . .
N2 N 0.59445(16) 0.18281(12) 0.56314(13) 0.0298(4) Uani 1 1 d . . . . .
N3 N 0.73780(15) 0.38217(12) 0.55644(12) 0.0278(4) Uani 1 1 d . . . . .
C1 C 0.65939(19) 0.21982(15) 0.43853(15) 0.0308(5) Uani 1 1 d . . . . .
C2 C 0.6824(2) 0.21620(17) 0.36014(16) 0.0372(6) Uani 1 1 d . . . . .
H2 H 0.659147 0.175212 0.334909 0.045 Uiso 1 1 calc R . . . .
C3 C 0.7392(2) 0.27219(19) 0.31873(16) 0.0401(6) Uani 1 1 d . . . . .
H3 H 0.755228 0.269904 0.264948 0.048 Uiso 1 1 calc R . . . .
C4 C 0.7729(2) 0.33227(18) 0.35636(16) 0.0366(5) Uani 1 1 d . . . . .
H4 H 0.812825 0.370698 0.328521 0.044 Uiso 1 1 calc R . . . .
C5 C 0.74735(18) 0.33528(15) 0.43492(14) 0.0296(5) Uani 1 1 d . . . . .
C6 C 0.6029(2) 0.16585(15) 0.49165(16) 0.0329(5) Uani 1 1 d . . . . .
C7 C 0.5584(3) 0.09789(19) 0.4625(2) 0.0470(7) Uani 1 1 d . . . . .
H7A H 0.524961 0.066538 0.505628 0.070 Uiso 1 1 calc GR . . . .
H7B H 0.615168 0.062100 0.433745 0.070 Uiso 1 1 calc GR . . . .
H7C H 0.505958 0.120599 0.429213 0.070 Uiso 1 1 calc GR . . . .
C8 C 0.77230(19) 0.39342(16) 0.48381(15) 0.0314(5) Uani 1 1 d . . . . .
C9 C 0.8311(3) 0.46120(19) 0.45057(18) 0.0439(6) Uani 1 1 d . . . . .
H9A H 0.789098 0.496733 0.416345 0.066 Uiso 1 1 calc GR . . . .
H9B H 0.898234 0.438459 0.421895 0.066 Uiso 1 1 calc GR . . . .
H9C H 0.844543 0.492815 0.491681 0.066 Uiso 1 1 calc GR . . . .
C10 C 0.5421(2) 0.13096(15) 0.61971(16) 0.0337(5) Uani 1 1 d . . . . .
C11 C 0.4327(2) 0.14706(17) 0.63817(17) 0.0370(5) Uani 1 1 d . . . . .
C12 C 0.3846(3) 0.0966(2) 0.6935(2) 0.0511(7) Uani 1 1 d . . . . .
H12 H 0.310338 0.105974 0.706928 0.061 Uiso 1 1 calc R . . . .
C13 C 0.4436(3) 0.0326(2) 0.7296(2) 0.0612(9) Uani 1 1 d . . . . .
H13 H 0.409461 -0.002544 0.766268 0.073 Uiso 1 1 calc R . . . .
C14 C 0.5514(3) 0.0197(2) 0.7123(2) 0.0587(9) Uani 1 1 d . . . . .
H14 H 0.591015 -0.023421 0.738530 0.070 Uiso 1 1 calc R . . . .
C15 C 0.6037(2) 0.06858(17) 0.6574(2) 0.0435(6) Uani 1 1 d . . . . .
C16 C 0.3674(2) 0.21815(19) 0.60000(19) 0.0432(6) Uani 1 1 d . . . . .
H16 H 0.416926 0.247136 0.563177 0.052 Uiso 1 1 calc R . . . .
C17 C 0.3100(3) 0.2789(2) 0.6571(3) 0.0628(10) Uani 1 1 d . . . . .
H17A H 0.261139 0.252067 0.694292 0.094 Uiso 1 1 calc GR . . . .
H17B H 0.270611 0.324432 0.630269 0.094 Uiso 1 1 calc GR . . . .
H17C H 0.361239 0.299445 0.683483 0.094 Uiso 1 1 calc GR . . . .
C18 C 0.2894(3) 0.1901(3) 0.5551(3) 0.0772(14) Uani 1 1 d . . . . .
H18A H 0.326527 0.149616 0.519561 0.116 Uiso 1 1 calc GR . . . .
H18B H 0.255326 0.236914 0.526548 0.116 Uiso 1 1 calc GR . . . .
H18C H 0.235860 0.165718 0.590319 0.116 Uiso 1 1 calc GR . . . .
C19 C 0.7232(3) 0.0553(2) 0.6392(2) 0.0549(9) Uani 1 1 d . . . . .
H19 H 0.745156 0.106964 0.614236 0.066 Uiso 1 1 calc R . . . .
C20 C 0.7602(4) -0.0114(4) 0.5835(3) 0.0882(16) Uani 1 1 d . . . . .
H20A H 0.741754 -0.063319 0.607176 0.132 Uiso 1 1 calc GR . . . .
H20B H 0.836718 -0.015972 0.569818 0.132 Uiso 1 1 calc GR . . . .
H20C H 0.726028 0.002001 0.537511 0.132 Uiso 1 1 calc GR . . . .
C21 C 0.7771(4) 0.0359(3) 0.7109(3) 0.0819(14) Uani 1 1 d . . . . .
H21A H 0.752378 0.079160 0.746573 0.123 Uiso 1 1 calc GR . . . .
H21B H 0.853521 0.032280 0.696955 0.123 Uiso 1 1 calc GR . . . .
H21C H 0.759989 -0.016203 0.735027 0.123 Uiso 1 1 calc GR . . . .
C22 C 0.75708(19) 0.43932(15) 0.60811(15) 0.0307(5) Uani 1 1 d . . . . .
C23 C 0.6845(2) 0.50980(17) 0.62069(17) 0.0380(6) Uani 1 1 d . . . . .
C24 C 0.7055(3) 0.56399(19) 0.6707(2) 0.0499(8) Uani 1 1 d . . . . .
H24 H 0.657846 0.612673 0.679865 0.060 Uiso 1 1 calc R . . . .
C25 C 0.7936(3) 0.5489(2) 0.7072(2) 0.0519(8) Uani 1 1 d . . . . .
H25 H 0.806041 0.586783 0.741173 0.062 Uiso 1 1 calc R . . . .
C26 C 0.8640(2) 0.4785(2) 0.69444(19) 0.0445(7) Uani 1 1 d . . . . .
H26 H 0.924597 0.468392 0.719950 0.053 Uiso 1 1 calc R . . . .
C27 C 0.8473(2) 0.42226(17) 0.64464(16) 0.0348(5) Uani 1 1 d . . . . .
C28 C 0.5853(3) 0.52841(19) 0.5816(2) 0.0484(8) Uani 1 1 d . . . . .
H28 H 0.586991 0.484401 0.545828 0.058 Uiso 1 1 calc R . . . .
C29 C 0.4869(3) 0.5290(3) 0.6381(3) 0.0698(11) Uani 1 1 d . . . . .
H29A H 0.488832 0.476454 0.667111 0.105 Uiso 1 1 calc GR . . . .
H29B H 0.425225 0.538062 0.610794 0.105 Uiso 1 1 calc GR . . . .
H29C H 0.482411 0.572694 0.673002 0.105 Uiso 1 1 calc GR . . . .
C30 C 0.5825(4) 0.6095(3) 0.5350(3) 0.0717(12) Uani 1 1 d . . . . .
H30A H 0.582144 0.653616 0.568772 0.107 Uiso 1 1 calc GR . . . .
H30B H 0.518712 0.619540 0.510041 0.107 Uiso 1 1 calc GR . . . .
H30C H 0.644666 0.607373 0.496258 0.107 Uiso 1 1 calc GR . . . .
C31 C 0.9268(2) 0.34570(18) 0.6301(2) 0.0431(7) Uani 1 1 d . . . . .
H31 H 0.899703 0.312858 0.594293 0.052 Uiso 1 1 calc R . . . .
C32 C 1.0326(2) 0.3687(3) 0.5914(3) 0.0618(10) Uani 1 1 d . . . . .
H32A H 1.021955 0.401981 0.544487 0.093 Uiso 1 1 calc GR . . . .
H32B H 1.081606 0.319122 0.578972 0.093 Uiso 1 1 calc GR . . . .
H32C H 1.061769 0.399868 0.625922 0.093 Uiso 1 1 calc GR . . . .
C33 C 0.9411(4) 0.2932(3) 0.7023(3) 0.0741(12) Uani 1 1 d . . . . .
H33A H 0.963718 0.325113 0.739584 0.111 Uiso 1 1 calc GR . . . .
H33B H 0.994675 0.245915 0.690514 0.111 Uiso 1 1 calc GR . . . .
H33C H 0.874243 0.274615 0.723496 0.111 Uiso 1 1 calc GR . . . .
N4 N 0.5951(6) 0.3083(4) 0.7921(4) 0.0550(12) Uani 0.680(7) 1 d . U P A 1
C34 C 0.6535(6) 0.3798(4) 0.7895(3) 0.0657(14) Uani 0.680(7) 1 d . U P A 1
H34A H 0.620160 0.424812 0.758460 0.099 Uiso 0.680(7) 1 calc GR . P A 1
H34B H 0.726714 0.364255 0.766963 0.099 Uiso 0.680(7) 1 calc GR . P A 1
H34C H 0.651677 0.397057 0.841308 0.099 Uiso 0.680(7) 1 calc GR . P A 1
C35 C 0.6488(7) 0.2408(5) 0.8427(4) 0.0688(16) Uani 0.680(7) 1 d . U P A 1
H35A H 0.642128 0.259042 0.894676 0.103 Uiso 0.680(7) 1 calc GR . P A 1
H35B H 0.723528 0.228410 0.822442 0.103 Uiso 0.680(7) 1 calc GR . P A 1
H35C H 0.615189 0.191786 0.843414 0.103 Uiso 0.680(7) 1 calc GR . P A 1
C36 C 0.4814(13) 0.3414(13) 0.8209(10) 0.098(5) Uani 0.680(7) 1 d . U P A 1
H36A H 0.438056 0.297511 0.824365 0.148 Uiso 0.680(7) 1 calc GR . P A 1
H36B H 0.455285 0.385191 0.785471 0.148 Uiso 0.680(7) 1 calc GR . P A 1
H36C H 0.477619 0.362722 0.871367 0.148 Uiso 0.680(7) 1 calc GR . P A 1
B1 B 0.5973(4) 0.2723(3) 0.7114(3) 0.0410(10) Uani 0.680(7) 1 d D U P A 1
H1A H 0.692(2) 0.255(2) 0.689(3) 0.062 Uiso 1 1 d DR . . . .
H1B H 0.554(3) 0.326(2) 0.668(2) 0.062 Uiso 1 1 d DR . . . .
H1C H 0.549(4) 0.218(3) 0.732(4) 0.062 Uiso 0.5 1 d DR . P B 1
N4A N 0.5753(14) 0.2886(10) 0.7921(11) 0.059(2) Uani 0.320(7) 1 d . U P A 2
C34A C 0.5207(11) 0.2159(8) 0.7913(7) 0.062(2) Uani 0.320(7) 1 d . U P A 2
H34D H 0.482251 0.221260 0.747081 0.094 Uiso 0.320(7) 1 calc GR . P A 2
H34E H 0.471117 0.212074 0.838120 0.094 Uiso 0.320(7) 1 calc GR . P A 2
H34F H 0.572832 0.166542 0.788034 0.094 Uiso 0.320(7) 1 calc GR . P A 2
C35A C 0.497(3) 0.339(2) 0.833(2) 0.083(7) Uani 0.320(7) 1 d . U P A 2
H35D H 0.524191 0.389094 0.842398 0.124 Uiso 0.320(7) 1 calc GR . P A 2
H35E H 0.474089 0.311683 0.881770 0.124 Uiso 0.320(7) 1 calc GR . P A 2
H35F H 0.437474 0.353493 0.804064 0.124 Uiso 0.320(7) 1 calc GR . P A 2
C36A C 0.6453(16) 0.2772(11) 0.8492(9) 0.069(2) Uani 0.320(7) 1 d . U P A 2
H36D H 0.704757 0.235072 0.834031 0.104 Uiso 0.320(7) 1 calc GR . P A 2
H36E H 0.607318 0.260276 0.898088 0.104 Uiso 0.320(7) 1 calc GR . P A 2
H36F H 0.671597 0.328496 0.854227 0.104 Uiso 0.320(7) 1 calc GR . P A 2
B1A B 0.6273(11) 0.3168(9) 0.7093(6) 0.050(2) Uani 0.320(7) 1 d D U P A 2
H1CA H 0.665(5) 0.376(2) 0.716(5) 0.075 Uiso 0.5 1 d DR . P C 2
F4 F 0.48918(17) 0.16044(13) 0.20633(17) 0.0687(6) Uani 1 1 d . . . . .
F5 F 0.49637(18) 0.27376(14) 0.25306(19) 0.0759(8) Uani 1 1 d . . . . .
F6 F 0.38921(18) 0.19555(19) 0.30782(15) 0.0793(8) Uani 1 1 d . . . . .
C37 C 0.1729(2) 0.26981(16) 0.15467(15) 0.0337(5) Uani 1 1 d . . . . .
C38 C 0.1955(2) 0.33740(18) 0.10742(16) 0.0385(6) Uani 1 1 d . . . . .
H38 H 0.144279 0.363487 0.077049 0.046 Uiso 1 1 calc R . . . .
C39 C 0.2902(2) 0.36803(19) 0.10308(18) 0.0432(6) Uani 1 1 d . . . . .
C40 C 0.3671(2) 0.33239(19) 0.14653(19) 0.0430(6) Uani 1 1 d . . . . .
H40 H 0.431530 0.353592 0.144109 0.052 Uiso 1 1 calc R . . . .
C41 C 0.3471(2) 0.26503(17) 0.19352(18) 0.0391(6) Uani 1 1 d . . . . .
C42 C 0.2530(2) 0.23387(16) 0.19737(16) 0.0350(5) Uani 1 1 d . . . . .
H42 H 0.242320 0.186965 0.229728 0.042 Uiso 1 1 calc R . . . .
C43 C 0.3092(3) 0.4408(2) 0.0504(2) 0.0600(8) Uani 1 1 d D U . . .
C44 C 0.4300(2) 0.2240(2) 0.2400(2) 0.0503(8) Uani 1 1 d . . . . .
C45 C 0.02629(19) 0.18260(16) 0.23538(15) 0.0322(5) Uani 1 1 d . . . . .
C46 C 0.0407(2) 0.21013(17) 0.30504(16) 0.0346(5) Uani 1 1 d . . . . .
H46 H 0.079003 0.254479 0.305127 0.041 Uiso 1 1 calc R . . . .
C47 C 0.0008(2) 0.17465(19) 0.37418(16) 0.0401(6) Uani 1 1 d . . . . .
C48 C -0.0561(2) 0.11026(19) 0.37754(17) 0.0426(6) Uani 1 1 d . . . . .
H48 H -0.082446 0.085650 0.424943 0.051 Uiso 1 1 calc R . . . .
C49 C -0.0731(2) 0.08300(18) 0.30891(18) 0.0395(6) Uani 1 1 d . . . . .
C50 C -0.0336(2) 0.11868(17) 0.23980(16) 0.0353(5) Uani 1 1 d . . . . .
H50 H -0.047661 0.099087 0.193933 0.042 Uiso 1 1 calc R . . . .
C51 C 0.0189(3) 0.2076(2) 0.44641(19) 0.0574(8) Uani 1 1 d D U . . .
C52 C -0.1340(3) 0.0135(2) 0.3095(2) 0.0561(7) Uani 1 1 d D U . . .
C53 C -0.0371(2) 0.29930(16) 0.14149(14) 0.0321(5) Uani 1 1 d . . . . .
C54 C -0.0508(2) 0.37721(17) 0.16987(15) 0.0355(5) Uani 1 1 d . . . . .
H54 H 0.003367 0.392476 0.194228 0.043 Uiso 1 1 calc R . . . .
C55 C -0.1413(2) 0.43310(18) 0.16350(16) 0.0390(6) Uani 1 1 d . . . . .
C56 C -0.2226(2) 0.41284(19) 0.12907(17) 0.0403(6) Uani 1 1 d . . . . .
H56 H -0.284208 0.450838 0.124432 0.048 Uiso 1 1 calc R . . . .
C57 C -0.2116(2) 0.33608(18) 0.10173(16) 0.0380(6) Uani 1 1 d . . . . .
C58 C -0.1211(2) 0.28052(17) 0.10771(16) 0.0359(5) Uani 1 1 d . . . . .
H58 H -0.116071 0.228137 0.088258 0.043 Uiso 1 1 calc R . . . .
C59 C -0.1500(3) 0.5163(2) 0.1927(2) 0.0583(8) Uani 1 1 d D U . . .
C60 C -0.2966(3) 0.3111(2) 0.0639(2) 0.0595(8) Uani 1 1 d D U . . .
C61 C 0.0927(2) 0.16977(17) 0.08217(16) 0.0363(5) Uani 1 1 d . . . . .
C62 C 0.1267(2) 0.08608(18) 0.08907(18) 0.0413(6) Uani 1 1 d . . . . .
H62 H 0.133194 0.060783 0.138222 0.050 Uiso 1 1 calc R . . . .
C63 C 0.1514(3) 0.0388(2) 0.0255(2) 0.0525(8) Uani 1 1 d . . . . .
C64 C 0.1470(4) 0.0728(2) -0.0464(2) 0.0666(11) Uani 1 1 d . . . . .
H64 H 0.164768 0.040305 -0.089572 0.080 Uiso 1 1 calc R . . . .
C65 C 0.1158(4) 0.1562(2) -0.0547(2) 0.0662(11) Uani 1 1 d D . . . .
C66 C 0.0888(3) 0.20294(19) 0.00836(18) 0.0494(7) Uani 1 1 d . . . . .
H66 H 0.066893 0.259774 0.000945 0.059 Uiso 1 1 calc R . . . .
C67 C 0.1843(4) -0.0517(3) 0.0360(3) 0.0808(11) Uani 1 1 d D U . . .
B2 B 0.0647(2) 0.22989(18) 0.15396(17) 0.0325(6) Uani 1 1 d . . . . .
F1 F 0.3911(4) 0.4762(4) 0.0664(4) 0.0703(12) Uani 0.563(3) 1 d D U P D 1
F2 F 0.2272(5) 0.5001(3) 0.0544(4) 0.0661(15) Uani 0.563(3) 1 d D U P D 1
F3 F 0.3310(6) 0.4220(4) -0.0217(3) 0.0747(14) Uani 0.563(3) 1 d D U P D 1
F7 F 0.1064(5) 0.1820(5) 0.4676(4) 0.0737(16) Uani 0.467(3) 1 d D U P E 1
F8 F -0.0607(6) 0.1899(4) 0.5064(3) 0.0628(13) Uani 0.467(3) 1 d D U P E 1
F9 F 0.0029(7) 0.2903(4) 0.4413(5) 0.0539(15) Uani 0.467(3) 1 d D U P E 1
F10 F -0.0747(5) -0.0590(3) 0.3126(5) 0.0721(14) Uani 0.695(16) 1 d D U P F 1
F11 F -0.2105(6) 0.0128(4) 0.3695(4) 0.0747(15) Uani 0.695(16) 1 d D U P F 1
F12 F -0.1842(6) 0.0133(4) 0.2479(3) 0.0703(14) Uani 0.695(16) 1 d D U P F 1
F13 F -0.0617(4) 0.5543(2) 0.1637(3) 0.0857(13) Uani 0.713(7) 1 d D U P G 1
F14 F -0.1404(5) 0.5153(4) 0.2661(3) 0.0801(15) Uani 0.713(7) 1 d D U P G 1
F15 F -0.2265(4) 0.5694(2) 0.1743(4) 0.0883(15) Uani 0.713(7) 1 d D U P G 1
F16 F -0.2665(8) 0.3111(9) -0.0115(4) 0.082(2) Uani 0.456(18) 1 d D U P H 1
F17 F -0.3829(8) 0.3678(7) 0.0737(8) 0.071(2) Uani 0.456(18) 1 d D U P H 1
F18 F -0.3238(10) 0.2398(5) 0.0860(8) 0.074(2) Uani 0.456(18) 1 d D U P H 1
F19 F 0.2783(5) -0.0721(4) 0.0526(5) 0.1145(19) Uani 0.630(6) 1 d D U P I 1
F20 F 0.1280(5) -0.0848(2) 0.0992(3) 0.1026(17) Uani 0.630(6) 1 d D U P I 1
F21 F 0.1634(7) -0.0938(3) -0.0186(4) 0.1072(18) Uani 0.630(6) 1 d D U P I 1
F22A F 0.1414(11) 0.2618(5) -0.1474(4) 0.119(2) Uani 0.501(7) 1 d D U P J 1
F23A F -0.0060(9) 0.2326(6) -0.1335(4) 0.126(2) Uani 0.501(7) 1 d D U P J 1
F24A F 0.1482(9) 0.1539(6) -0.1896(5) 0.108(2) Uani 0.501(7) 1 d D U P J 1
C68A C 0.0922(10) 0.1950(7) -0.1316(6) 0.105(2) Uani 0.501(7) 1 d D U P J 1
F1A F 0.4095(8) 0.4479(9) 0.0296(9) 0.071(2) Uani 0.229(3) 1 d D U P D 2
F2A F 0.2536(11) 0.5073(8) 0.0774(8) 0.069(2) Uani 0.229(3) 1 d D U P D 2
F3A F 0.2762(11) 0.4312(8) -0.0179(6) 0.069(2) Uani 0.229(3) 1 d D U P D 2
F7A F 0.1276(5) 0.2192(5) 0.4390(4) 0.0629(15) Uani 0.369(3) 1 d D U P E 2
F8A F 0.0035(9) 0.1643(5) 0.5074(4) 0.0796(17) Uani 0.369(3) 1 d D U P E 2
F9A F -0.0245(9) 0.2853(6) 0.4555(7) 0.064(2) Uani 0.369(3) 1 d D U P E 2
F10A F -0.1753(13) -0.0090(9) 0.3784(6) 0.073(2) Uani 0.305(16) 1 d D U P F 2
F11A F -0.2103(9) 0.0371(9) 0.2690(9) 0.069(2) Uani 0.305(16) 1 d D U P F 2
F12A F -0.0720(11) -0.0497(8) 0.2796(10) 0.074(2) Uani 0.305(16) 1 d D U P F 2
F13A F -0.1019(9) 0.5192(9) 0.2489(7) 0.069(2) Uani 0.287(7) 1 d D U P G 2
F14A F -0.2544(7) 0.5368(7) 0.2234(8) 0.086(2) Uani 0.287(7) 1 d D U P G 2
F15A F -0.1287(12) 0.5679(6) 0.1413(6) 0.090(2) Uani 0.287(7) 1 d D U P G 2
F16A F -0.2599(5) 0.2725(7) -0.0015(5) 0.0758(18) Uani 0.544(18) 1 d D U P H 2
F17A F -0.3715(8) 0.3697(6) 0.0459(6) 0.0709(18) Uani 0.544(18) 1 d D U P H 2
F18A F -0.3442(8) 0.2547(6) 0.1098(6) 0.0769(19) Uani 0.544(18) 1 d D U P H 2
F19A F 0.2327(11) -0.0721(6) 0.0931(6) 0.104(2) Uani 0.370(6) 1 d D U P I 2
F20A F 0.1148(9) -0.0923(6) 0.0218(8) 0.111(2) Uani 0.370(6) 1 d D U P I 2
F21A F 0.2664(8) -0.0754(5) -0.0204(6) 0.105(2) Uani 0.370(6) 1 d D U P I 2
F22 F 0.2212(9) 0.2272(6) -0.1532(4) 0.128(2) Uani 0.499(7) 1 d D U P J 2
F23 F 0.0597(10) 0.2680(4) -0.1366(3) 0.103(2) Uani 0.499(7) 1 d D U P J 2
F24 F 0.0960(10) 0.1517(6) -0.1825(5) 0.116(2) Uani 0.499(7) 1 d D U P J 2
C68 C 0.1276(10) 0.1978(7) -0.1332(6) 0.103(2) Uani 0.499(7) 1 d D U P J 2
F1B F 0.3805(12) 0.4226(10) -0.0102(8) 0.073(2) Uani 0.208(3) 1 d D U P D 3
F2B F 0.3443(12) 0.4982(8) 0.0874(8) 0.072(2) Uani 0.208(3) 1 d D U P D 3
F3B F 0.2211(10) 0.4814(10) 0.0268(9) 0.067(2) Uani 0.208(3) 1 d D U P D 3
F7B F 0.0668(14) 0.2718(9) 0.4428(8) 0.071(2) Uani 0.164(3) 1 d D U P E 3
F8B F 0.0718(14) 0.1494(9) 0.4937(8) 0.060(2) Uani 0.164(3) 1 d D U P E 3
F9B F -0.0737(10) 0.2256(12) 0.4928(8) 0.065(2) Uani 0.164(3) 1 d D U P E 3
Cl1 Cl 0.4222(7) 0.0974(7) 0.9027(5) 0.144(3) Uani 0.25 1 d D U P K 1
Cl2 Cl 0.4656(7) 0.1866(4) 1.0147(3) 0.112(2) Uani 0.25 1 d D U P K 1
C72 C 0.448(3) 0.114(2) 0.9739(12) 0.128(4) Uani 0.25 1 d D U P K 1
H72A H 0.513827 0.075793 0.977716 0.154 Uiso 0.25 1 calc R . P K 1
H72B H 0.393723 0.090453 1.010191 0.154 Uiso 0.25 1 calc R . P K 1
C69 C 0.3848(12) 0.1892(11) 0.9914(9) 0.121(3) Uani 0.5 1 d D U P L 2
H69A H 0.444314 0.218434 0.993803 0.182 Uiso 0.5 1 calc GR . P L 2
H69B H 0.323480 0.213273 1.025564 0.182 Uiso 0.5 1 calc GR . P L 2
H69C H 0.367928 0.193394 0.939083 0.182 Uiso 0.5 1 calc GR . P L 2
C70 C 0.4079(11) 0.1184(9) 1.0108(9) 0.121(3) Uani 0.5 1 d D U P L 2
H70A H 0.337665 0.101286 1.012614 0.146 Uiso 0.5 1 calc R . P L 2
H70B H 0.413381 0.125533 1.064888 0.146 Uiso 0.5 1 calc R . P L 2
C71 C 0.4663(11) 0.0448(9) 1.0040(10) 0.123(4) Uani 0.5 1 d D U P L 2
H71A H 0.504487 0.054902 1.046031 0.147 Uiso 0.5 1 calc R . P L 2
H71B H 0.509662 0.065366 0.958255 0.147 Uiso 0.5 1 calc R . P L 2

loop_
_atom_site_aniso_label
_atom_site_aniso_U_11
_atom_site_aniso_U_22
_atom_site_aniso_U_33
_atom_site_aniso_U_23
_atom_site_aniso_U_13
_atom_site_aniso_U_12
Rh1 0.02356(9) 0.02454(9) 0.02735(10) -0.00214(6) -0.00792(6) -0.00224(6)
N1 0.0243(9) 0.0267(9) 0.0296(9) -0.0042(7) -0.0084(7) 0.0007(7)
N2 0.0259(9) 0.0256(9) 0.0390(11) -0.0021(8) -0.0094(8) -0.0027(7)
N3 0.0264(9) 0.0259(9) 0.0325(10) -0.0024(8) -0.0095(7) -0.0027(7)
C1 0.0280(11) 0.0292(11) 0.0368(12) -0.0072(9) -0.0126(9) 0.0009(9)
C2 0.0380(13) 0.0379(13) 0.0370(13) -0.0121(11) -0.0134(10) 0.0029(10)
C3 0.0420(14) 0.0471(15) 0.0298(12) -0.0068(11) -0.0079(10) 0.0038(12)
C4 0.0339(12) 0.0409(14) 0.0340(13) -0.0006(10) -0.0049(10) -0.0022(10)
C5 0.0266(10) 0.0319(12) 0.0301(11) -0.0011(9) -0.0058(9) -0.0016(9)
C6 0.0308(11) 0.0274(11) 0.0427(13) -0.0061(10) -0.0126(10) -0.0020(9)
C7 0.0555(17) 0.0390(15) 0.0528(17) -0.0114(13) -0.0152(14) -0.0151(13)
C8 0.0290(11) 0.0321(12) 0.0340(12) -0.0007(10) -0.0081(9) -0.0043(9)
C9 0.0497(16) 0.0424(15) 0.0420(15) 0.0008(12) -0.0047(12) -0.0171(12)
C10 0.0341(12) 0.0263(11) 0.0425(14) 0.0008(10) -0.0112(10) -0.0060(9)
C11 0.0321(12) 0.0320(12) 0.0495(15) -0.0018(11) -0.0102(11) -0.0089(10)
C12 0.0403(15) 0.0473(17) 0.067(2) 0.0029(15) -0.0043(14) -0.0147(13)
C13 0.063(2) 0.0489(19) 0.072(2) 0.0213(17) -0.0071(18) -0.0225(16)
C14 0.063(2) 0.0373(16) 0.075(2) 0.0186(16) -0.0176(18) -0.0067(14)
C15 0.0409(14) 0.0291(13) 0.0601(18) 0.0048(12) -0.0122(13) -0.0020(11)
C16 0.0287(12) 0.0448(15) 0.0568(17) 0.0032(13) -0.0131(12) -0.0038(11)
C17 0.0488(18) 0.054(2) 0.084(3) -0.0126(19) -0.0196(18) 0.0108(15)
C18 0.058(2) 0.079(3) 0.102(3) -0.020(3) -0.048(2) 0.008(2)
C19 0.0398(16) 0.0400(16) 0.080(2) 0.0126(16) -0.0117(15) 0.0068(12)
C20 0.062(3) 0.093(4) 0.099(4) -0.018(3) -0.011(2) 0.027(2)
C21 0.055(2) 0.092(3) 0.097(4) 0.005(3) -0.033(2) 0.007(2)
C22 0.0308(11) 0.0280(11) 0.0354(12) -0.0046(9) -0.0093(9) -0.0046(9)
C23 0.0392(13) 0.0314(12) 0.0448(14) -0.0070(11) -0.0145(11) 0.0015(10)
C24 0.0508(17) 0.0376(15) 0.064(2) -0.0209(14) -0.0206(15) 0.0073(12)
C25 0.0528(17) 0.0486(17) 0.0597(19) -0.0277(15) -0.0191(15) -0.0018(14)
C26 0.0355(13) 0.0505(17) 0.0522(17) -0.0166(13) -0.0184(12) -0.0027(12)
C27 0.0298(11) 0.0351(13) 0.0418(13) -0.0077(11) -0.0111(10) -0.0035(10)
C28 0.0490(16) 0.0357(14) 0.0630(19) -0.0133(13) -0.0288(15) 0.0117(12)
C29 0.0427(18) 0.068(2) 0.098(3) -0.002(2) -0.0266(19) 0.0089(17)
C30 0.074(3) 0.057(2) 0.084(3) 0.009(2) -0.037(2) 0.0105(19)
C31 0.0310(12) 0.0407(14) 0.0618(18) -0.0165(13) -0.0209(12) 0.0018(11)
C32 0.0313(14) 0.071(2) 0.088(3) -0.037(2) -0.0106(15) -0.0024(14)
C33 0.071(3) 0.059(2) 0.091(3) 0.005(2) -0.037(2) 0.0139(19)
N4 0.075(3) 0.062(3) 0.0332(18) -0.005(2) -0.006(2) -0.025(2)
C34 0.094(3) 0.068(3) 0.044(2) -0.012(2) -0.008(2) -0.036(3)
C35 0.101(4) 0.072(4) 0.040(2) 0.004(3) -0.022(2) -0.025(4)
C36 0.075(5) 0.175(12) 0.042(5) -0.039(6) 0.013(4) -0.012(6)
B1 0.052(2) 0.044(2) 0.031(2) -0.0028(17) -0.0079(17) -0.019(2)
N4A 0.079(4) 0.062(4) 0.040(3) -0.001(3) -0.012(3) -0.024(3)
C34A 0.078(5) 0.066(5) 0.048(4) -0.001(4) -0.004(4) -0.032(4)
C35A 0.100(13) 0.081(11) 0.062(15) -0.008(9) 0.003(10) -0.009(9)
C36A 0.097(5) 0.075(5) 0.041(4) 0.000(5) -0.019(4) -0.024(5)
B1A 0.067(4) 0.054(4) 0.034(3) -0.001(3) -0.010(3) -0.022(4)
F4 0.0495(11) 0.0422(10) 0.1096(19) 0.0011(11) -0.0160(11) 0.0114(8)
F5 0.0567(12) 0.0534(12) 0.129(2) 0.0018(13) -0.0551(14) -0.0075(10)
F6 0.0515(12) 0.113(2) 0.0728(15) 0.0248(15) -0.0283(11) -0.0042(12)
C37 0.0323(12) 0.0329(12) 0.0361(12) -0.0083(10) -0.0066(10) 0.0000(9)
C38 0.0378(13) 0.0408(14) 0.0365(13) -0.0032(11) -0.0080(10) -0.0011(11)
C39 0.0406(14) 0.0418(15) 0.0461(15) -0.0024(12) -0.0017(12) -0.0063(12)
C40 0.0311(12) 0.0424(15) 0.0556(17) -0.0064(13) -0.0040(11) -0.0055(11)
C41 0.0314(12) 0.0359(13) 0.0504(15) -0.0082(12) -0.0094(11) 0.0008(10)
C42 0.0327(12) 0.0305(12) 0.0417(14) -0.0069(10) -0.0069(10) -0.0002(10)
C43 0.0540(16) 0.0596(18) 0.0645(18) 0.0134(15) -0.0043(14) -0.0134(14)
C44 0.0340(14) 0.0425(16) 0.076(2) -0.0012(15) -0.0173(14) -0.0012(12)
C45 0.0259(11) 0.0346(12) 0.0366(12) -0.0098(10) -0.0092(9) 0.0031(9)
C46 0.0307(11) 0.0350(12) 0.0391(13) -0.0097(10) -0.0109(10) 0.0013(9)
C47 0.0383(13) 0.0452(15) 0.0351(13) -0.0101(11) -0.0104(10) 0.0087(11)
C48 0.0403(14) 0.0437(15) 0.0392(14) 0.0003(12) -0.0026(11) 0.0049(11)
C49 0.0318(12) 0.0376(14) 0.0479(15) -0.0024(11) -0.0054(11) -0.0014(10)
C50 0.0315(12) 0.0367(13) 0.0394(13) -0.0095(10) -0.0105(10) -0.0016(10)
C51 0.0632(17) 0.0672(18) 0.0409(14) -0.0186(14) -0.0204(13) 0.0136(15)
C52 0.0514(16) 0.0492(16) 0.0678(19) -0.0059(15) 0.0002(14) -0.0136(13)
C53 0.0324(12) 0.0350(12) 0.0298(11) -0.0053(9) -0.0092(9) -0.0015(9)
C54 0.0377(13) 0.0355(13) 0.0354(13) -0.0066(10) -0.0141(10) -0.0009(10)
C55 0.0439(14) 0.0355(13) 0.0377(13) -0.0047(11) -0.0134(11) 0.0032(11)
C56 0.0348(13) 0.0438(15) 0.0408(14) 0.0011(12) -0.0107(11) 0.0030(11)
C57 0.0347(13) 0.0428(14) 0.0390(13) 0.0009(11) -0.0130(10) -0.0071(11)
C58 0.0370(13) 0.0350(13) 0.0386(13) -0.0045(10) -0.0116(10) -0.0074(10)
C59 0.073(2) 0.0368(15) 0.067(2) -0.0142(14) -0.0302(17) 0.0117(14)
C60 0.0462(16) 0.0629(18) 0.077(2) -0.0021(16) -0.0325(15) -0.0101(14)
C61 0.0366(13) 0.0361(13) 0.0379(13) -0.0087(11) -0.0087(10) -0.0039(10)
C62 0.0430(14) 0.0380(14) 0.0431(15) -0.0087(12) -0.0106(11) 0.0013(11)
C63 0.063(2) 0.0390(16) 0.0548(19) -0.0162(14) -0.0095(15) 0.0036(14)
C64 0.101(3) 0.051(2) 0.0456(18) -0.0239(16) -0.0036(19) 0.0004(19)
C65 0.112(3) 0.0488(19) 0.0371(17) -0.0119(14) -0.0081(18) -0.006(2)
C66 0.075(2) 0.0358(14) 0.0371(15) -0.0082(12) -0.0082(14) -0.0036(14)
C67 0.109(3) 0.0393(18) 0.090(3) -0.0218(17) -0.016(2) 0.0133(18)
B2 0.0336(13) 0.0318(13) 0.0337(13) -0.0069(11) -0.0111(11) -0.0009(11)
F1 0.060(2) 0.063(3) 0.090(3) 0.018(2) -0.009(2) -0.027(2)
F2 0.070(3) 0.046(2) 0.078(4) 0.012(2) -0.008(2) -0.005(2)
F3 0.078(3) 0.080(3) 0.056(2) 0.0139(19) 0.011(2) -0.005(3)
F7 0.068(3) 0.094(4) 0.061(3) -0.030(3) -0.042(3) 0.025(3)
F8 0.085(3) 0.070(3) 0.032(2) -0.011(2) -0.005(2) -0.003(3)
F9 0.063(4) 0.055(2) 0.044(3) -0.026(2) -0.006(3) 0.000(2)
F10 0.076(2) 0.0424(18) 0.097(4) -0.004(2) -0.008(3) -0.0095(15)
F11 0.066(3) 0.064(3) 0.089(3) -0.008(2) 0.025(2) -0.023(2)
F12 0.074(3) 0.072(3) 0.078(3) -0.008(2) -0.020(2) -0.040(2)
F13 0.092(3) 0.0439(17) 0.122(3) -0.0184(19) 0.002(2) -0.0194(18)
F14 0.129(4) 0.056(2) 0.060(2) -0.0149(17) -0.017(2) -0.016(3)
F15 0.093(3) 0.0445(18) 0.136(4) -0.030(2) -0.070(3) 0.0289(18)
F16 0.084(3) 0.099(5) 0.077(3) -0.017(3) -0.050(3) -0.018(4)
F17 0.043(3) 0.080(3) 0.097(5) 0.000(4) -0.040(4) -0.006(2)
F18 0.066(4) 0.058(3) 0.109(5) -0.019(3) -0.035(3) -0.015(3)
F19 0.098(3) 0.072(3) 0.158(5) 0.012(4) -0.015(3) 0.026(3)
F20 0.149(4) 0.0327(17) 0.112(3) 0.002(2) 0.013(3) -0.003(2)
F21 0.174(5) 0.048(2) 0.100(3) -0.036(2) -0.027(3) 0.006(3)
F22A 0.205(6) 0.081(3) 0.066(3) 0.008(3) 0.003(4) -0.027(4)
F23A 0.200(6) 0.115(4) 0.058(3) 0.022(3) -0.024(4) -0.007(4)
F24A 0.192(6) 0.088(3) 0.037(2) -0.011(2) 0.015(4) -0.019(4)
C68A 0.185(5) 0.079(3) 0.044(3) -0.004(3) -0.002(4) -0.013(3)
F1A 0.060(3) 0.074(4) 0.076(4) 0.021(4) 0.002(4) -0.021(3)
F2A 0.074(4) 0.051(4) 0.082(5) 0.017(4) -0.010(4) -0.014(4)
F3A 0.069(4) 0.071(4) 0.064(4) 0.024(3) -0.007(4) -0.019(4)
F7A 0.060(3) 0.089(4) 0.043(3) -0.023(3) -0.031(2) 0.009(3)
F8A 0.096(4) 0.099(4) 0.040(2) -0.008(3) -0.017(3) 0.007(4)
F9A 0.068(4) 0.074(3) 0.049(4) -0.030(3) -0.017(3) 0.021(3)
F10A 0.074(5) 0.059(5) 0.084(4) 0.011(4) 0.008(4) -0.024(4)
F11A 0.059(4) 0.063(5) 0.092(5) -0.010(4) -0.010(4) -0.026(3)
F12A 0.085(4) 0.047(4) 0.092(5) -0.015(4) 0.001(5) -0.022(3)
F13A 0.069(4) 0.054(4) 0.096(5) -0.038(4) -0.050(4) 0.007(4)
F14A 0.081(4) 0.053(4) 0.122(5) -0.050(4) -0.018(4) 0.021(4)
F15A 0.123(5) 0.045(4) 0.103(5) -0.007(4) -0.021(5) -0.008(4)
F16A 0.067(2) 0.085(4) 0.088(3) -0.030(3) -0.047(2) -0.001(3)
F17A 0.060(3) 0.070(3) 0.092(4) 0.003(3) -0.053(3) -0.002(2)
F18A 0.066(4) 0.074(4) 0.103(4) 0.005(3) -0.030(3) -0.038(3)
F19A 0.147(5) 0.053(3) 0.102(4) -0.007(4) -0.028(4) 0.027(4)
F20A 0.133(5) 0.055(4) 0.146(6) -0.009(5) -0.019(5) -0.017(4)
F21A 0.126(5) 0.048(3) 0.117(4) -0.018(3) 0.019(4) 0.031(3)
F22 0.196(6) 0.114(4) 0.065(3) 0.018(3) 0.007(4) -0.024(4)
F23 0.190(6) 0.071(3) 0.041(2) 0.008(2) -0.019(4) 0.003(4)
F24 0.222(6) 0.087(3) 0.042(3) -0.017(3) -0.030(4) -0.010(5)
C68 0.185(5) 0.075(3) 0.045(3) -0.006(3) -0.010(3) -0.013(3)
F1B 0.066(4) 0.079(4) 0.068(4) 0.015(4) 0.010(4) -0.019(4)
F2B 0.073(4) 0.057(4) 0.084(4) 0.013(3) -0.003(4) -0.024(4)
F3B 0.066(4) 0.062(4) 0.069(5) 0.023(4) -0.007(4) -0.012(4)
F7B 0.079(4) 0.080(4) 0.057(4) -0.023(4) -0.023(4) 0.003(4)
F8B 0.065(4) 0.081(4) 0.031(4) -0.012(3) -0.027(4) 0.018(4)
F9B 0.069(4) 0.077(5) 0.043(4) -0.022(4) -0.018(3) 0.028(4)
Cl1 0.145(5) 0.193(7) 0.114(5) -0.050(5) 0.023(4) -0.111(5)
Cl2 0.165(6) 0.102(4) 0.063(3) -0.032(3) 0.042(3) -0.044(4)
C72 0.133(7) 0.145(7) 0.102(6) -0.014(6) 0.043(6) -0.060(6)
C69 0.094(4) 0.145(5) 0.115(5) -0.030(5) 0.047(4) -0.032(4)
C70 0.094(4) 0.145(5) 0.115(5) -0.030(5) 0.047(4) -0.032(4)
C71 0.089(5) 0.137(6) 0.141(7) -0.041(6) 0.035(5) -0.046(5)

loop_
_atom_type_symbol
_atom_type_description
_atom_type_scat_dispersion_real
_atom_type_scat_dispersion_imag
_atom_type_scat_source
C C 0.0181 0.0091 'International Tables Vol C Tables 4.2.6.8 and 6.1.1.4'
H H 0.0000 0.0000 'International Tables Vol C Tables 4.2.6.8 and 6.1.1.4'
B B 0.0090 0.0039 'International Tables Vol C Tables 4.2.6.8 and 6.1.1.4'
Cl Cl 0.3639 0.7018 'International Tables Vol C Tables 4.2.6.8 and 6.1.1.4'
F F 0.0727 0.0534 'International Tables Vol C Tables 4.2.6.8 and 6.1.1.4'
N N 0.0311 0.0180 'International Tables Vol C Tables 4.2.6.8 and 6.1.1.4'
Rh Rh 0.0927 3.6045 'International Tables Vol C Tables 4.2.6.8 and 6.1.1.4'

loop_
_geom_angle_atom_site_label_1
_geom_angle_atom_site_label_2
_geom_angle_atom_site_label_3
_geom_angle
_geom_angle_site_symmetry_1
N1 Rh1 N2 78.16(9) .
N1 Rh1 N3 78.60(9) .
N1 Rh1 B1 169.11(15) .
N1 Rh1 H1A 151.7(10) .
N1 Rh1 H1B 146.0(10) .
N1 Rh1 B1A 168.2(4) .
N2 Rh1 B1 91.21(15) .
N2 Rh1 H1A 100.1(10) .
N2 Rh1 H1B 99.0(10) .
N2 Rh1 B1A 113.3(4) .
N3 Rh1 N2 156.76(9) .
N3 Rh1 B1 112.03(15) .
N3 Rh1 H1A 100.2(9) .
N3 Rh1 H1B 100.4(10) .
N3 Rh1 B1A 90.0(3) .
B1 Rh1 H1A 32.2(10) .
B1 Rh1 H1B 32.9(10) .
H1A Rh1 H1B 62.2(11) .
B1A Rh1 H1A 33.1(10) .
B1A Rh1 H1B 33.2(10) .
C1 N1 Rh1 120.00(18) .
C5 N1 Rh1 119.56(17) .
C5 N1 C1 120.4(2) .
C6 N2 Rh1 115.34(18) .
C6 N2 C10 118.4(2) .
C10 N2 Rh1 126.29(17) .
C8 N3 Rh1 114.97(17) .
C8 N3 C22 118.0(2) .
C22 N3 Rh1 127.07(17) .
N1 C1 C2 120.4(3) .
N1 C1 C6 111.7(2) .
C2 C1 C6 128.0(2) .
C1 C2 H2 120.0 .
C3 C2 C1 119.9(3) .
C3 C2 H2 120.0 .
C2 C3 H3 120.2 .
C2 C3 C4 119.6(3) .
C4 C3 H3 120.2 .
C3 C4 H4 120.3 .
C5 C4 C3 119.3(3) .
C5 C4 H4 120.3 .
N1 C5 C4 120.3(2) .
N1 C5 C8 111.9(2) .
C4 C5 C8 127.8(2) .
N2 C6 C1 114.8(2) .
N2 C6 C7 125.3(3) .
C1 C6 C7 119.9(3) .
C6 C7 H7A 109.5 .
C6 C7 H7B 109.5 .
C6 C7 H7C 109.5 .
H7A C7 H7B 109.5 .
H7A C7 H7C 109.5 .
H7B C7 H7C 109.5 .
N3 C8 C5 115.0(2) .
N3 C8 C9 124.7(2) .
C5 C8 C9 120.3(2) .
C8 C9 H9A 109.5 .
C8 C9 H9B 109.5 .
C8 C9 H9C 109.5 .
H9A C9 H9B 109.5 .
H9A C9 H9C 109.5 .
H9B C9 H9C 109.5 .
C11 C10 N2 119.2(2) .
C11 C10 C15 122.2(3) .
C15 C10 N2 118.5(2) .
C10 C11 C16 121.7(3) .
C12 C11 C10 117.9(3) .
C12 C11 C16 120.4(3) .
C11 C12 H12 119.6 .
C11 C12 C13 120.8(3) .
C13 C12 H12 119.6 .
C12 C13 H13 119.9 .
C14 C13 C12 120.2(3) .
C14 C13 H13 119.9 .
C13 C14 H14 119.3 .
C13 C14 C15 121.3(3) .
C15 C14 H14 119.3 .
C10 C15 C19 121.2(3) .
C14 C15 C10 117.4(3) .
C14 C15 C19 121.4(3) .
C11 C16 H16 107.6 .
C17 C16 C11 111.9(3) .
C17 C16 H16 107.6 .
C17 C16 C18 109.9(3) .
C18 C16 C11 112.2(3) .
C18 C16 H16 107.6 .
C16 C17 H17A 109.5 .
C16 C17 H17B 109.5 .
C16 C17 H17C 109.5 .
H17A C17 H17B 109.5 .
H17A C17 H17C 109.5 .
H17B C17 H17C 109.5 .
C16 C18 H18A 109.5 .
C16 C18 H18B 109.5 .
C16 C18 H18C 109.5 .
H18A C18 H18B 109.5 .
H18A C18 H18C 109.5 .
H18B C18 H18C 109.5 .
C15 C19 H19 107.7 .
C15 C19 C21 112.3(3) .
C20 C19 C15 111.1(4) .
C20 C19 H19 107.7 .
C20 C19 C21 110.1(3) .
C21 C19 H19 107.7 .
C19 C20 H20A 109.5 .
C19 C20 H20B 109.5 .
C19 C20 H20C 109.5 .
H20A C20 H20B 109.5 .
H20A C20 H20C 109.5 .
H20B C20 H20C 109.5 .
C19 C21 H21A 109.5 .
C19 C21 H21B 109.5 .
C19 C21 H21C 109.5 .
H21A C21 H21B 109.5 .
H21A C21 H21C 109.5 .
H21B C21 H21C 109.5 .
C23 C22 N3 118.8(2) .
C23 C22 C27 122.1(2) .
C27 C22 N3 119.1(2) .
C22 C23 C28 122.4(2) .
C24 C23 C22 117.4(3) .
C24 C23 C28 120.2(3) .
C23 C24 H24 119.2 .
C25 C24 C23 121.7(3) .
C25 C24 H24 119.2 .
C24 C25 H25 120.0 .
C24 C25 C26 120.0(3) .
C26 C25 H25 120.0 .
C25 C26 H26 119.6 .
C25 C26 C27 120.9(3) .
C27 C26 H26 119.6 .
C22 C27 C31 121.9(2) .
C26 C27 C22 117.9(2) .
C26 C27 C31 120.2(2) .
C23 C28 H28 107.9 .
C23 C28 C30 111.2(3) .
C29 C28 C23 111.8(3) .
C29 C28 H28 107.9 .
C29 C28 C30 110.0(3) .
C30 C28 H28 107.9 .
C28 C29 H29A 109.5 .
C28 C29 H29B 109.5 .
C28 C29 H29C 109.5 .
H29A C29 H29B 109.5 .
H29A C29 H29C 109.5 .
H29B C29 H29C 109.5 .
C28 C30 H30A 109.5 .
C28 C30 H30B 109.5 .
C28 C30 H30C 109.5 .
H30A C30 H30B 109.5 .
H30A C30 H30C 109.5 .
H30B C30 H30C 109.5 .
C27 C31 H31 107.9 .
C27 C31 C32 110.1(3) .
C32 C31 H31 107.9 .
C33 C31 C27 112.4(3) .
C33 C31 H31 107.9 .
C33 C31 C32 110.6(3) .
C31 C32 H32A 109.5 .
C31 C32 H32B 109.5 .
C31 C32 H32C 109.5 .
H32A C32 H32B 109.5 .
H32A C32 H32C 109.5 .
H32B C32 H32C 109.5 .
C31 C33 H33A 109.5 .
C31 C33 H33B 109.5 .
C31 C33 H33C 109.5 .
H33A C33 H33B 109.5 .
H33A C33 H33C 109.5 .
H33B C33 H33C 109.5 .
C34 N4 C35 107.1(6) .
C34 N4 C36 104.8(10) .
C34 N4 B1 114.0(5) .
C35 N4 B1 107.4(6) .
C36 N4 C35 115.9(10) .
C36 N4 B1 107.9(9) .
N4 C34 H34A 109.5 .
N4 C34 H34B 109.5 .
N4 C34 H34C 109.5 .
H34A C34 H34B 109.5 .
H34A C34 H34C 109.5 .
H34B C34 H34C 109.5 .
N4 C35 H35A 109.5 .
N4 C35 H35B 109.5 .
N4 C35 H35C 109.5 .
H35A C35 H35B 109.5 .
H35A C35 H35C 109.5 .
H35B C35 H35C 109.5 .
N4 C36 H36A 109.5 .
N4 C36 H36B 109.5 .
N4 C36 H36C 109.5 .
H36A C36 H36B 109.5 .
H36A C36 H36C 109.5 .
H36B C36 H36C 109.5 .
Rh1 B1 H1A 60(2) .
Rh1 B1 H1B 58.6(19) .
Rh1 B1 H1C 117(4) .
N4 B1 Rh1 145.1(4) .
N4 B1 H1A 103(2) .
N4 B1 H1B 109(2) .
N4 B1 H1C 98(4) .
H1A B1 H1B 112(2) .
H1A B1 H1C 117(3) .
H1B B1 H1C 115(3) .
C34A N4A B1A 112.8(13) .
C35A N4A C34A 100(2) .
C35A N4A C36A 96(2) .
C35A N4A B1A 121(2) .
C36A N4A C34A 111.0(15) .
C36A N4A B1A 114.7(15) .
N4A C34A H34D 109.5 .
N4A C34A H34E 109.5 .
N4A C34A H34F 109.5 .
H34D C34A H34E 109.5 .
H34D C34A H34F 109.5 .
H34E C34A H34F 109.5 .
N4A C35A H35D 109.5 .
N4A C35A H35E 109.5 .
N4A C35A H35F 109.5 .
H35D C35A H35E 109.5 .
H35D C35A H35F 109.5 .
H35E C35A H35F 109.5 .
N4A C36A H36D 109.5 .
N4A C36A H36E 109.5 .
N4A C36A H36F 109.5 .
H36D C36A H36E 109.5 .
H36D C36A H36F 109.5 .
H36E C36A H36F 109.5 .
Rh1 B1A H1A 60(2) .
Rh1 B1A H1B 58(2) .
Rh1 B1A H1CA 109(5) .
H1A B1A H1B 109(2) .
H1A B1A H1CA 116(3) .
H1B B1A H1CA 116(3) .
N4A B1A Rh1 143.5(10) .
N4A B1A H1A 103(2) .
N4A B1A H1B 106(2) .
N4A B1A H1CA 108(5) .
C38 C37 C42 115.5(3) .
C38 C37 B2 121.8(2) .
C42 C37 B2 122.4(2) .
C37 C38 H38 118.7 .
C39 C38 C37 122.5(3) .
C39 C38 H38 118.7 .
C38 C39 C43 119.5(3) .
C40 C39 C38 120.9(3) .
C40 C39 C43 119.7(3) .
C39 C40 H40 121.0 .
C41 C40 C39 117.9(3) .
C41 C40 H40 121.0 .
C40 C41 C42 121.3(3) .
C40 C41 C44 119.1(3) .
C42 C41 C44 119.6(3) .
C37 C42 H42 119.1 .
C41 C42 C37 121.9(3) .
C41 C42 H42 119.1 .
F1 C43 C39 112.3(4) .
F2 C43 C39 113.2(4) .
F2 C43 F1 105.1(5) .
F3 C43 C39 112.4(4) .
F3 C43 F1 106.7(5) .
F3 C43 F2 106.6(5) .
F1A C43 C39 114.5(6) .
F1A C43 F3A 102.1(8) .
F2A C43 C39 110.9(7) .
F2A C43 F1A 113.0(10) .
F2A C43 F3A 106.6(9) .
F3A C43 C39 109.0(6) .
F1B C43 C39 113.2(8) .
F1B C43 F2B 107.1(9) .
F1B C43 F3B 109.1(10) .
F2B C43 C39 110.7(6) .
F3B C43 C39 113.3(7) .
F3B C43 F2B 102.7(9) .
F4 C44 F5 106.2(3) .
F4 C44 C41 112.5(3) .
F5 C44 C41 112.8(3) .
F6 C44 F4 106.0(3) .
F6 C44 F5 106.4(3) .
F6 C44 C41 112.4(3) .
C46 C45 C50 115.7(3) .
C46 C45 B2 121.7(2) .
C50 C45 B2 122.2(2) .
C45 C46 H46 119.0 .
C47 C46 C45 122.0(3) .
C47 C46 H46 119.0 .
C46 C47 C51 119.0(3) .
C48 C47 C46 121.5(3) .
C48 C47 C51 119.5(3) .
C47 C48 H48 121.3 .
C47 C48 C49 117.4(3) .
C49 C48 H48 121.3 .
C48 C49 C52 119.5(3) .
C50 C49 C48 121.1(3) .
C50 C49 C52 119.4(3) .
C45 C50 H50 118.9 .
C49 C50 C45 122.2(3) .
C49 C50 H50 118.9 .
F7 C51 C47 115.2(4) .
F7 C51 F8 108.1(5) .
F7 C51 F9 110.3(6) .
F8 C51 C47 110.0(4) .
F9 C51 C47 110.3(5) .
F9 C51 F8 102.1(4) .
F7A C51 C47 107.9(4) .
F8A C51 C47 117.8(5) .
F8A C51 F7A 105.3(6) .
F8A C51 F9A 111.5(7) .
F9A C51 C47 113.9(6) .
F9A C51 F7A 98.1(7) .
F7B C51 C47 119.1(7) .
F7B C51 F8B 105.9(10) .
F7B C51 F9B 106.3(10) .
F8B C51 C47 113.4(7) .
F9B C51 C47 110.6(8) .
F9B C51 F8B 99.6(9) .
F10 C52 C49 113.3(4) .
F10 C52 F11 106.0(4) .
F10 C52 F12 105.1(4) .
F11 C52 C49 112.5(4) .
F11 C52 F12 104.6(4) .
F12 C52 C49 114.5(4) .
F10A C52 C49 112.8(7) .
F10A C52 F12A 108.3(8) .
F11A C52 C49 107.6(7) .
F11A C52 F10A 108.2(8) .
F11A C52 F12A 110.1(8) .
F12A C52 C49 109.7(7) .
C54 C53 C58 115.7(2) .
C54 C53 B2 123.1(2) .
C58 C53 B2 120.9(2) .
C53 C54 H54 118.9 .
C55 C54 C53 122.1(3) .
C55 C54 H54 118.9 .
C54 C55 C59 119.7(3) .
C56 C55 C54 120.7(3) .
C56 C55 C59 119.6(3) .
C55 C56 H56 120.9 .
C57 C56 C55 118.2(2) .
C57 C56 H56 120.9 .
C56 C57 C58 121.1(3) .
C56 C57 C60 120.5(3) .
C58 C57 C60 118.4(3) .
C53 C58 H58 118.9 .
C57 C58 C53 122.1(3) .
C57 C58 H58 118.9 .
F13 C59 C55 111.6(3) .
F14 C59 C55 113.4(4) .
F14 C59 F13 98.1(4) .
F15 C59 C55 116.9(3) .
F15 C59 F13 102.1(4) .
F15 C59 F14 112.5(5) .
F13A C59 C55 114.4(7) .
F13A C59 F14A 102.6(8) .
F14A C59 C55 106.1(5) .
F15A C59 C55 112.3(6) .
F15A C59 F13A 112.5(9) .
F15A C59 F14A 108.0(8) .
F16 C60 C57 109.2(5) .
F16 C60 F17 105.4(6) .
F17 C60 C57 109.3(7) .
F18 C60 C57 116.1(6) .
F18 C60 F16 107.5(6) .
F18 C60 F17 108.7(7) .
F16A C60 C57 113.4(4) .
F16A C60 F18A 104.0(5) .
F17A C60 C57 116.6(6) .
F17A C60 F16A 105.4(5) .
F17A C60 F18A 107.2(7) .
F18A C60 C57 109.3(5) .
C62 C61 B2 124.4(3) .
C66 C61 C62 115.9(3) .
C66 C61 B2 119.5(2) .
C61 C62 H62 119.2 .
C63 C62 C61 121.5(3) .
C63 C62 H62 119.2 .
C62 C63 C67 119.7(3) .
C64 C63 C62 121.4(3) .
C64 C63 C67 118.9(3) .
C63 C64 H64 121.0 .
C63 C64 C65 118.0(3) .
C65 C64 H64 121.0 .
C64 C65 C68A 120.1(5) .
C64 C65 C68 119.2(5) .
C66 C65 C64 120.7(4) .
C66 C65 C68A 118.3(5) .
C66 C65 C68 119.4(5) .
C61 C66 H66 118.8 .
C65 C66 C61 122.4(3) .
C65 C66 H66 118.8 .
F19 C67 C63 114.3(5) .
F19 C67 F20 100.1(6) .
F19 C67 F21 113.3(6) .
F20 C67 C63 111.9(4) .
F21 C67 C63 113.9(4) .
F21 C67 F20 101.5(6) .
F19A C67 C63 113.6(5) .
F19A C67 F20A 120.2(9) .
F19A C67 F21A 98.1(8) .
F20A C67 C63 112.3(6) .
F20A C67 F21A 101.5(8) .
F21A C67 C63 108.6(5) .
C37 B2 C45 113.1(2) .
C37 B2 C53 112.4(2) .
C45 B2 C53 103.4(2) .
C61 B2 C37 104.3(2) .
C61 B2 C45 113.4(2) .
C61 B2 C53 110.5(2) .
F22A C68A C65 109.2(9) .
F23A C68A C65 115.5(8) .
F23A C68A F22A 97.3(10) .
F23A C68A F24A 123.1(11) .
F24A C68A C65 112.2(10) .
F24A C68A F22A 94.6(9) .
F22 C68 C65 114.0(8) .
F23 C68 C65 111.4(8) .
F23 C68 F22 100.2(10) .
F24 C68 C65 109.0(9) .
F24 C68 F22 118.4(11) .
F24 C68 F23 102.9(10) .
Cl1 C72 Cl2 138(3) .
Cl1 C72 H72A 102.5 .
Cl1 C72 H72B 102.5 .
Cl2 C72 H72A 102.5 .
Cl2 C72 H72B 102.5 .
H72A C72 H72B 104.9 .
H69A C69 H69B 109.5 .
H69A C69 H69C 109.5 .
H69B C69 H69C 109.5 .
C70 C69 H69A 109.5 .
C70 C69 H69B 109.5 .
C70 C69 H69C 109.5 .
C69 C70 H70A 98.2 .
C69 C70 H70B 98.2 .
C69 C70 C71 153.3(15) .
H70A C70 H70B 103.8 .
C71 C70 H70A 98.2 .
C71 C70 H70B 98.2 .
C70 C71 H71A 90.5 .
C70 C71 H71B 90.5 .
C71 C71 H71A 90.5 2_657
C71 C71 H71B 90.5 2_657
H71A C71 H71B 102.9 .

loop_
_geom_bond_atom_site_label_1
_geom_bond_atom_site_label_2
_geom_bond_distance
_geom_bond_site_symmetry_2
Rh1 N1 1.910(2) .
Rh1 N2 2.061(2) .
Rh1 N3 2.050(2) .
Rh1 B1 2.305(5) .
Rh1 H1A 2.00(4) .
Rh1 H1B 1.97(4) .
Rh1 B1A 2.309(12) .
N1 C1 1.367(3) .
N1 C5 1.365(3) .
N2 C6 1.306(4) .
N2 C10 1.438(3) .
N3 C8 1.313(3) .
N3 C22 1.440(3) .
C1 C2 1.385(4) .
C1 C6 1.453(4) .
C2 H2 0.9500 .
C2 C3 1.379(5) .
C3 H3 0.9500 .
C3 C4 1.397(4) .
C4 H4 0.9500 .
C4 C5 1.389(4) .
C5 C8 1.446(4) .
C6 C7 1.499(4) .
C7 H7A 0.9800 .
C7 H7B 0.9800 .
C7 H7C 0.9800 .
C8 C9 1.495(4) .
C9 H9A 0.9800 .
C9 H9B 0.9800 .
C9 H9C 0.9800 .
C10 C11 1.399(4) .
C10 C15 1.400(4) .
C11 C12 1.387(4) .
C11 C16 1.522(4) .
C12 H12 0.9500 .
C12 C13 1.387(5) .
C13 H13 0.9500 .
C13 C14 1.374(6) .
C14 H14 0.9500 .
C14 C15 1.391(5) .
C15 C19 1.522(4) .
C16 H16 1.0000 .
C16 C17 1.518(5) .
C16 C18 1.519(5) .
C17 H17A 0.9800 .
C17 H17B 0.9800 .
C17 H17C 0.9800 .
C18 H18A 0.9800 .
C18 H18B 0.9800 .
C18 H18C 0.9800 .
C19 H19 1.0000 .
C19 C20 1.516(7) .
C19 C21 1.531(6) .
C20 H20A 0.9800 .
C20 H20B 0.9800 .
C20 H20C 0.9800 .
C21 H21A 0.9800 .
C21 H21B 0.9800 .
C21 H21C 0.9800 .
C22 C23 1.397(4) .
C22 C27 1.400(3) .
C23 C24 1.392(4) .
C23 C28 1.528(4) .
C24 H24 0.9500 .
C24 C25 1.375(5) .
C25 H25 0.9500 .
C25 C26 1.381(4) .
C26 H26 0.9500 .
C26 C27 1.394(4) .
C27 C31 1.524(4) .
C28 H28 1.0000 .
C28 C29 1.505(6) .
C28 C30 1.529(5) .
C29 H29A 0.9800 .
C29 H29B 0.9800 .
C29 H29C 0.9800 .
C30 H30A 0.9800 .
C30 H30B 0.9800 .
C30 H30C 0.9800 .
C31 H31 1.0000 .
C31 C32 1.533(5) .
C31 C33 1.515(5) .
C32 H32A 0.9800 .
C32 H32B 0.9800 .
C32 H32C 0.9800 .
C33 H33A 0.9800 .
C33 H33B 0.9800 .
C33 H33C 0.9800 .
N4 C34 1.498(8) .
N4 C35 1.533(11) .
N4 C36 1.522(17) .
N4 B1 1.588(8) .
C34 H34A 0.9800 .
C34 H34B 0.9800 .
C34 H34C 0.9800 .
C35 H35A 0.9800 .
C35 H35B 0.9800 .
C35 H35C 0.9800 .
C36 H36A 0.9800 .
C36 H36B 0.9800 .
C36 H36C 0.9800 .
B1 H1A 1.23(3) .
B1 H1B 1.25(3) .
B1 H1C 1.19(3) .
N4A C34A 1.494(18) .
N4A C35A 1.37(4) .
N4A C36A 1.44(3) .
N4A B1A 1.60(2) .
C34A H34D 0.9800 .
C34A H34E 0.9800 .
C34A H34F 0.9800 .
C35A H35D 0.9800 .
C35A H35E 0.9800 .
C35A H35F 0.9800 .
C36A H36D 0.9800 .
C36A H36E 0.9800 .
C36A H36F 0.9800 .
B1A H1A 1.26(4) .
B1A H1B 1.27(4) .
B1A H1CA 1.19(3) .
F4 C44 1.333(4) .
F5 C44 1.335(4) .
F6 C44 1.328(5) .
C37 C38 1.395(4) .
C37 C42 1.408(4) .
C37 B2 1.644(4) .
C38 H38 0.9500 .
C38 C39 1.389(4) .
C39 C40 1.384(4) .
C39 C43 1.504(5) .
C40 H40 0.9500 .
C40 C41 1.381(5) .
C41 C42 1.388(4) .
C41 C44 1.500(4) .
C42 H42 0.9500 .
C43 F1 1.362(6) .
C43 F2 1.334(6) .
C43 F3 1.320(6) .
C43 F1A 1.321(9) .
C43 F2A 1.308(11) .
C43 F3A 1.370(10) .
C43 F1B 1.333(11) .
C43 F2B 1.364(11) .
C43 F3B 1.341(11) .
C45 C46 1.396(4) .
C45 C50 1.400(4) .
C45 B2 1.644(4) .
C46 H46 0.9500 .
C46 C47 1.389(4) .
C47 C48 1.383(5) .
C47 C51 1.493(4) .
C48 H48 0.9500 .
C48 C49 1.388(4) .
C49 C50 1.388(4) .
C49 C52 1.496(5) .
C50 H50 0.9500 .
C51 F7 1.250(6) .
C51 F8 1.420(6) .
C51 F9 1.357(8) .
C51 F7A 1.438(7) .
C51 F8A 1.264(7) .
C51 F9A 1.340(10) .
C51 F7B 1.307(11) .
C51 F8B 1.399(10) .
C51 F9B 1.361(11) .
C52 F10 1.329(6) .
C52 F11 1.349(6) .
C52 F12 1.350(6) .
C52 F10A 1.315(10) .
C52 F11A 1.302(10) .
C52 F12A 1.316(10) .
C53 C54 1.401(4) .
C53 C58 1.402(4) .
C53 B2 1.645(4) .
C54 H54 0.9500 .
C54 C55 1.395(4) .
C55 C56 1.386(4) .
C55 C59 1.495(4) .
C56 H56 0.9500 .
C56 C57 1.379(4) .
C57 C58 1.391(4) .
C57 C60 1.494(4) .
C58 H58 0.9500 .
C59 F13 1.408(6) .
C59 F14 1.326(6) .
C59 F15 1.287(5) .
C59 F13A 1.258(10) .
C59 F14A 1.386(9) .
C59 F15A 1.237(9) .
C60 F16 1.340(8) .
C60 F17 1.349(9) .
C60 F18 1.304(9) .
C60 F16A 1.358(7) .
C60 F17A 1.324(8) .
C60 F18A 1.358(8) .
C61 C62 1.397(4) .
C61 C66 1.389(4) .
C61 B2 1.643(4) .
C62 H62 0.9500 .
C62 C63 1.394(4) .
C63 C64 1.364(6) .
C63 C67 1.506(5) .
C64 H64 0.9500 .
C64 C65 1.388(6) .
C65 C66 1.383(5) .
C65 C68A 1.519(11) .
C65 C68 1.508(11) .
C66 H66 0.9500 .
C67 F19 1.284(7) .
C67 F20 1.376(7) .
C67 F21 1.318(7) .
C67 F19A 1.268(9) .
C67 F20A 1.268(10) .
C67 F21A 1.383(8) .
F22A C68A 1.356(12) .
F23A C68A 1.335(11) .
F24A C68A 1.338(11) .
F22 C68 1.366(11) .
F23 C68 1.354(11) .
F24 C68 1.350(11) .
Cl1 C72 1.410(17) .
Cl2 C72 1.516(17) .
C72 H72A 0.9900 .
C72 H72B 0.9900 .
C69 H69A 0.9800 .
C69 H69B 0.9800 .
C69 H69C 0.9800 .
C69 C70 1.208(15) .
C70 H70A 0.9900 .
C70 H70B 0.9900 .
C70 C71 1.342(15) .
C71 C71 1.61(3) 2_657
C71 H71A 0.9900 .
C71 H71B 0.9900 .

loop_
_geom_torsion_atom_site_label_1
_geom_torsion_atom_site_label_2
_geom_torsion_atom_site_label_3
_geom_torsion_atom_site_label_4
_geom_torsion
Rh1 N1 C1 C2 179.31(18)
Rh1 N1 C1 C6 -1.5(3)
Rh1 N1 C5 C4 179.71(18)
Rh1 N1 C5 C8 -0.4(3)
Rh1 N2 C6 C1 2.0(3)
Rh1 N2 C6 C7 -177.1(2)
Rh1 N2 C10 C11 92.7(3)
Rh1 N2 C10 C15 -83.9(3)
Rh1 N3 C8 C5 0.8(3)
Rh1 N3 C8 C9 179.4(2)
Rh1 N3 C22 C23 -91.2(3)
Rh1 N3 C22 C27 88.3(3)
N1 C1 C2 C3 0.4(4)
N1 C1 C6 N2 -0.4(3)
N1 C1 C6 C7 178.7(2)
N1 C5 C8 N3 -0.3(3)
N1 C5 C8 C9 -179.0(2)
N2 C10 C11 C12 -179.3(3)
N2 C10 C11 C16 -0.1(4)
N2 C10 C15 C14 179.4(3)
N2 C10 C15 C19 -0.2(5)
N3 C22 C23 C24 -179.8(3)
N3 C22 C23 C28 0.0(4)
N3 C22 C27 C26 -179.9(3)
N3 C22 C27 C31 1.2(4)
C1 N1 C5 C4 -1.3(3)
C1 N1 C5 C8 178.6(2)
C1 C2 C3 C4 -0.1(4)
C2 C1 C6 N2 178.7(2)
C2 C1 C6 C7 -2.2(4)
C2 C3 C4 C5 -0.9(4)
C3 C4 C5 N1 1.6(4)
C3 C4 C5 C8 -178.3(2)
C4 C5 C8 N3 179.6(2)
C4 C5 C8 C9 0.9(4)
C5 N1 C1 C2 0.4(3)
C5 N1 C1 C6 179.5(2)
C6 N2 C10 C11 -86.9(3)
C6 N2 C10 C15 96.5(3)
C6 C1 C2 C3 -178.7(2)
C8 N3 C22 C23 87.6(3)
C8 N3 C22 C27 -93.0(3)
C10 N2 C6 C1 -178.3(2)
C10 N2 C6 C7 2.6(4)
C10 C11 C12 C13 0.4(5)
C10 C11 C16 C17 -118.4(3)
C10 C11 C16 C18 117.6(4)
C10 C15 C19 C20 -97.4(4)
C10 C15 C19 C21 138.7(4)
C11 C10 C15 C14 2.9(5)
C11 C10 C15 C19 -176.6(3)
C11 C12 C13 C14 1.9(7)
C12 C11 C16 C17 60.8(4)
C12 C11 C16 C18 -63.2(5)
C12 C13 C14 C15 -1.8(7)
C13 C14 C15 C10 -0.6(6)
C13 C14 C15 C19 179.0(4)
C14 C15 C19 C20 83.0(5)
C14 C15 C19 C21 -40.8(5)
C15 C10 C11 C12 -2.8(5)
C15 C10 C11 C16 176.4(3)
C16 C11 C12 C13 -178.9(4)
C22 N3 C8 C5 -178.2(2)
C22 N3 C8 C9 0.4(4)
C22 C23 C24 C25 -0.7(6)
C22 C23 C28 C29 115.1(4)
C22 C23 C28 C30 -121.5(4)
C22 C27 C31 C32 114.7(3)
C22 C27 C31 C33 -121.5(3)
C23 C22 C27 C26 -0.5(4)
C23 C22 C27 C31 -179.4(3)
C23 C24 C25 C26 0.2(6)
C24 C23 C28 C29 -65.1(4)
C24 C23 C28 C30 58.2(5)
C24 C25 C26 C27 0.2(6)
C25 C26 C27 C22 0.0(5)
C25 C26 C27 C31 178.9(3)
C26 C27 C31 C32 -64.2(4)
C26 C27 C31 C33 59.6(4)
C27 C22 C23 C24 0.8(5)
C27 C22 C23 C28 -179.4(3)
C28 C23 C24 C25 179.5(4)
C34 N4 B1 Rh1 1.1(11)
C35 N4 B1 Rh1 -117.4(7)
C36 N4 B1 Rh1 117.0(11)
C34A N4A B1A Rh1 -4(3)
C35A N4A B1A Rh1 -122(3)
C36A N4A B1A Rh1 124.4(17)
C37 C38 C39 C40 -0.4(5)
C37 C38 C39 C43 179.6(3)
C38 C37 C42 C41 1.3(4)
C38 C37 B2 C45 -153.3(2)
C38 C37 B2 C53 -36.7(3)
C38 C37 B2 C61 83.1(3)
C38 C39 C40 C41 0.7(5)
C38 C39 C43 F1 164.1(5)
C38 C39 C43 F2 45.2(6)
C38 C39 C43 F3 -75.6(5)
C38 C39 C43 F1A -157.2(9)
C38 C39 C43 F2A 73.4(8)
C38 C39 C43 F3A -43.6(8)
C38 C39 C43 F1B -109.0(10)
C38 C39 C43 F2B 130.8(8)
C38 C39 C43 F3B 16.0(9)
C39 C40 C41 C42 -0.1(5)
C39 C40 C41 C44 178.7(3)
C40 C39 C43 F1 -16.0(6)
C40 C39 C43 F2 -134.9(5)
C40 C39 C43 F3 104.3(5)
C40 C39 C43 F1A 22.7(10)
C40 C39 C43 F2A -106.7(8)
C40 C39 C43 F3A 136.3(7)
C40 C39 C43 F1B 71.0(10)
C40 C39 C43 F2B -49.3(8)
C40 C39 C43 F3B -164.1(9)
C40 C41 C42 C37 -0.9(4)
C40 C41 C44 F4 -96.0(4)
C40 C41 C44 F5 24.2(5)
C40 C41 C44 F6 144.4(3)
C42 C37 C38 C39 -0.6(4)
C42 C37 B2 C45 32.8(3)
C42 C37 B2 C53 149.4(2)
C42 C37 B2 C61 -90.8(3)
C42 C41 C44 F4 82.8(4)
C42 C41 C44 F5 -157.1(3)
C42 C41 C44 F6 -36.8(4)
C43 C39 C40 C41 -179.2(3)
C44 C41 C42 C37 -179.7(3)
C45 C46 C47 C48 -0.4(4)
C45 C46 C47 C51 -179.7(2)
C46 C45 C50 C49 -2.2(4)
C46 C45 B2 C37 34.4(3)
C46 C45 B2 C53 -87.5(3)
C46 C45 B2 C61 152.9(2)
C46 C47 C48 C49 -0.9(4)
C46 C47 C51 F7 -82.4(7)
C46 C47 C51 F8 155.2(4)
C46 C47 C51 F9 43.3(5)
C46 C47 C51 F7A -45.5(5)
C46 C47 C51 F8A -164.4(6)
C46 C47 C51 F9A 62.2(7)
C46 C47 C51 F7B 3.7(10)
C46 C47 C51 F8B -121.9(10)
C46 C47 C51 F9B 127.3(9)
C47 C48 C49 C50 0.6(4)
C47 C48 C49 C52 179.9(3)
C48 C47 C51 F7 98.3(7)
C48 C47 C51 F8 -24.2(5)
C48 C47 C51 F9 -136.1(5)
C48 C47 C51 F7A 135.1(5)
C48 C47 C51 F8A 16.2(7)
C48 C47 C51 F9A -117.1(6)
C48 C47 C51 F7B -175.6(10)
C48 C47 C51 F8B 58.8(10)
C48 C47 C51 F9B -52.1(9)
C48 C49 C50 C45 1.0(4)
C48 C49 C52 F10 -86.4(6)
C48 C49 C52 F11 33.8(6)
C48 C49 C52 F12 153.1(5)
C48 C49 C52 F10A 6.9(9)
C48 C49 C52 F11A 126.2(9)
C48 C49 C52 F12A -114.0(10)
C50 C45 C46 C47 1.8(4)
C50 C45 B2 C37 -153.4(2)
C50 C45 B2 C53 84.7(3)
C50 C45 B2 C61 -34.9(3)
C50 C49 C52 F10 93.0(6)
C50 C49 C52 F11 -146.8(5)
C50 C49 C52 F12 -27.5(6)
C50 C49 C52 F10A -173.7(9)
C50 C49 C52 F11A -54.4(9)
C50 C49 C52 F12A 65.4(10)
C51 C47 C48 C49 178.5(3)
C52 C49 C50 C45 -178.4(3)
C53 C54 C55 C56 0.7(5)
C53 C54 C55 C59 -178.1(3)
C54 C53 C58 C57 0.9(4)
C54 C53 B2 C37 -33.7(4)
C54 C53 B2 C45 88.6(3)
C54 C53 B2 C61 -149.8(3)
C54 C55 C56 C57 0.3(5)
C54 C55 C59 F13 51.8(5)
C54 C55 C59 F14 -57.8(6)
C54 C55 C59 F15 168.8(5)
C54 C55 C59 F13A -30.8(9)
C54 C55 C59 F14A -143.2(7)
C54 C55 C59 F15A 99.0(9)
C55 C56 C57 C58 -0.6(4)
C55 C56 C57 C60 -179.8(3)
C56 C55 C59 F13 -127.0(4)
C56 C55 C59 F14 123.4(5)
C56 C55 C59 F15 -10.0(6)
C56 C55 C59 F13A 150.4(8)
C56 C55 C59 F14A 38.0(8)
C56 C55 C59 F15A -79.8(9)
C56 C57 C58 C53 0.0(5)
C56 C57 C60 F16 105.1(8)
C56 C57 C60 F17 -9.8(8)
C56 C57 C60 F18 -133.1(7)
C56 C57 C60 F16A 134.7(6)
C56 C57 C60 F17A 12.0(8)
C56 C57 C60 F18A -109.8(7)
C58 C53 C54 C55 -1.3(4)
C58 C53 B2 C37 152.6(2)
C58 C53 B2 C45 -85.0(3)
C58 C53 B2 C61 36.5(4)
C58 C57 C60 F16 -74.1(8)
C58 C57 C60 F17 171.0(7)
C58 C57 C60 F18 47.7(8)
C58 C57 C60 F16A -44.5(7)
C58 C57 C60 F17A -167.2(7)
C58 C57 C60 F18A 71.0(7)
C59 C55 C56 C57 179.1(3)
C60 C57 C58 C53 179.2(3)
C61 C62 C63 C64 2.4(6)
C61 C62 C63 C67 -178.0(4)
C62 C61 C66 C65 0.7(5)
C62 C61 B2 C37 96.4(3)
C62 C61 B2 C45 -27.1(4)
C62 C61 B2 C53 -142.5(3)
C62 C63 C64 C65 -0.8(7)
C62 C63 C67 F19 -74.5(7)
C62 C63 C67 F20 38.5(6)
C62 C63 C67 F21 153.0(6)
C62 C63 C67 F19A -31.1(9)
C62 C63 C67 F20A 109.5(8)
C62 C63 C67 F21A -139.1(7)
C63 C64 C65 C66 -0.8(8)
C63 C64 C65 C68A -169.9(7)
C63 C64 C65 C68 169.7(7)
C64 C63 C67 F19 105.1(7)
C64 C63 C67 F20 -141.9(5)
C64 C63 C67 F21 -27.4(8)
C64 C63 C67 F19A 148.5(8)
C64 C63 C67 F20A -70.9(9)
C64 C63 C67 F21A 40.6(8)
C64 C65 C66 C61 0.8(7)
C64 C65 C68A F22A -132.7(9)
C64 C65 C68A F23A 118.9(10)
C64 C65 C68A F24A -29.2(14)
C64 C65 C68 F22 -91.6(10)
C64 C65 C68 F23 156.0(8)
C64 C65 C68 F24 43.2(13)
C66 C61 C62 C63 -2.3(5)
C66 C61 B2 C37 -79.7(3)
C66 C61 B2 C45 156.8(3)
C66 C61 B2 C53 41.3(4)
C66 C65 C68A F22A 57.9(11)
C66 C65 C68A F23A -50.5(12)
C66 C65 C68A F24A 161.4(9)
C66 C65 C68 F22 79.1(10)
C66 C65 C68 F23 -33.4(12)
C66 C65 C68 F24 -146.2(9)
C67 C63 C64 C65 179.6(5)
B2 C37 C38 C39 -174.9(3)
B2 C37 C42 C41 175.5(2)
B2 C45 C46 C47 174.5(2)
B2 C45 C50 C49 -174.8(2)
B2 C53 C54 C55 -175.2(3)
B2 C53 C58 C57 175.0(3)
B2 C61 C62 C63 -178.6(3)
B2 C61 C66 C65 177.2(4)
C68A C65 C66 C61 170.2(7)
C68 C65 C66 C61 -169.7(7)
